data_7053589
loop_
_publ_author_name
'Sunatsuki, Yukinari'
'Miyahara, Sho'
'Suzuki, Takayoshi'
'Kojima, Masaaki'
'Nakashima, Toshio'
'Matsumoto, Naohide'
'Galsb\/ol, Frode'

_publ_section_title
;
 Homochiral column structure of rac- and \L-[MIII(tn)3]P3O9 (M = Co, Cr;
 tn = 1,3-diaminopropane; P3O9 = cyclotriphosphate(3&#x2212;)) produced by
 multiple hydrogen bonds
;
_journal_issue 12
_journal_name_full 'New Journal of Chemistry'
_journal_page_first 2777
_journal_paper_doi 10.1039/c0nj00270d
_journal_volume 34
_journal_year 2010
_chemical_formula_moiety '3(C9 H30 Co N6), 3(O9 P3), 22(H2 O) '
_chemical_formula_sum 'C27 H134 Co3 N18 O49 P9'
_chemical_formula_weight 1951.01
_space_group_IT_number 14
_symmetry_cell_setting monoclinic
_symmetry_Int_Tables_number 14
_symmetry_space_group_name_Hall '-P 2ybc'
_symmetry_space_group_name_H-M 'P 1 21/c 1'
_cell_angle_alpha 90.0000
_cell_angle_beta 94.9064(9)
_cell_angle_gamma 90.0000
_cell_formula_units_Z 4
_cell_length_a 11.9653(3)
_cell_length_b 28.8024(6)
_cell_length_c 23.1787(5)
_cell_measurement_temperature 103.1
_cell_volume 7958.8(3)
_computing_cell_refinement PROCESS-AUTO
_computing_data_collection PROCESS-AUTO
_computing_data_reduction CrystalStructure
_computing_publication_material 'CrystalStructure 3.8'
_computing_structure_refinement SHELXL
_computing_structure_solution SIR2004
_diffrn_ambient_temperature 103.1
_diffrn_measured_fraction_theta_full 0.998
_diffrn_measured_fraction_theta_max 0.998
_diffrn_measurement_device_type 'Rigaku RAXIS-RAPID'
_diffrn_measurement_method \w
_diffrn_radiation_type 'Mo K\a'
_diffrn_radiation_wavelength 0.71075
_diffrn_reflns_av_R_equivalents 0.055
_diffrn_reflns_limit_h_max 15
_diffrn_reflns_limit_h_min -15
_diffrn_reflns_limit_k_max 36
_diffrn_reflns_limit_k_min -37
_diffrn_reflns_limit_l_max 30
_diffrn_reflns_limit_l_min -30
_diffrn_reflns_number 72499
_diffrn_reflns_theta_full 27.49
_diffrn_reflns_theta_max 27.49
_exptl_absorpt_coefficient_mu 0.908
_exptl_absorpt_correction_T_max 0.873
_exptl_absorpt_correction_T_min 0.861
_exptl_absorpt_correction_type numerical
_exptl_absorpt_process_details
;
   Higashi, T. (1999). Program for Absorption Correction.
   Rigaku Corporation, Tokyo, Japan.
;
_exptl_crystal_colour orange
_exptl_crystal_density_diffrn 1.628
_exptl_crystal_density_method 'not measured'
_exptl_crystal_description needle
_exptl_crystal_F_000 4120.00
_exptl_crystal_size_max 0.20
_exptl_crystal_size_mid 0.20
_exptl_crystal_size_min 0.15
_refine_diff_density_max 2.55
_refine_diff_density_min -0.74
_refine_ls_extinction_method none
_refine_ls_goodness_of_fit_ref 1.058
_refine_ls_hydrogen_treatment refall
_refine_ls_number_parameters 965
_refine_ls_number_reflns 18235
_refine_ls_R_factor_gt 0.0666
_refine_ls_shift/su_max 0.0010
_refine_ls_structure_factor_coef Fsqd
_refine_ls_weighting_details 'w = 1/[\s^2^(Fo^2^)+(0.1034P)^2^+33.4381P] where P=(Fo^2^+2Fc^2^)/3'
_refine_ls_weighting_scheme calc
_refine_ls_wR_factor_ref 0.2057
_reflns_number_gt 13937
_reflns_number_total 18235
_reflns_threshold_expression F^2^>2.0\s(F^2^)
_cod_data_source_file c0nj00270d.txt
_cod_data_source_block rac-[Co(tn)3]P3O9
_cod_original_formula_sum 'C27 H134 Co3 N18 O49 P9 '
_cod_database_code 7053589

loop_
_symmetry_equiv_pos_site_id
_symmetry_equiv_pos_as_xyz
1 +X,+Y,+Z
2 -X,1/2+Y,1/2-Z
3 -X,-Y,-Z
4 +X,1/2-Y,1/2+Z

loop_
_atom_site_label
_atom_site_type_symbol
_atom_site_fract_x
_atom_site_fract_y
_atom_site_fract_z
_atom_site_U_iso_or_equiv
_atom_site_adp_type
_atom_site_occupancy
_atom_site_symmetry_multiplicity
_atom_site_calc_flag
_atom_site_refinement_flags
Co(1) Co 0.11860(5) 0.111222(19) 0.08042(2) 0.01273(13) Uani 1.00 1 d .
Co(2) Co 0.77435(5) 0.113313(19) 0.42265(2) 0.01262(13) Uani 1.00 1 d .
Co(3) Co 1.43799(4) 0.106402(19) 0.75511(2) 0.01177(13) Uani 1.00 1 d .
P(1) P -0.10207(9) 0.06498(4) -0.10640(5) 0.0135(2) Uani 1.00 1 d .
P(2) P -0.26378(9) 0.13481(4) -0.08434(5) 0.0143(2) Uani 1.00 1 d .
P(3) P -0.10107(10) 0.15289(4) -0.16701(5) 0.0177(2) Uani 1.00 1 d .
P(4) P 0.57620(9) 0.07272(4) 0.22475(5) 0.0140(2) Uani 1.00 1 d .
P(5) P 0.41709(9) 0.14410(4) 0.24486(5) 0.0141(2) Uani 1.00 1 d .
P(6) P 0.58951(9) 0.16280(4) 0.16921(5) 0.0168(2) Uani 1.00 1 d .
P(7) P 1.23434(9) 0.06015(4) 0.56401(5) 0.0137(2) Uani 1.00 1 d .
P(8) P 1.07794(9) 0.13238(4) 0.59031(5) 0.0150(2) Uani 1.00 1 d .
P(9) P 1.29522(10) 0.15519(4) 0.54617(5) 0.0172(2) Uani 1.00 1 d .
O(1) O -0.2270(2) 0.08185(10) -0.09844(14) 0.0165(6) Uani 1.00 1 d .
O(2) O -0.1631(2) 0.16367(10) -0.10931(14) 0.0167(6) Uani 1.00 1 d .
O(3) O -0.0656(2) 0.09896(11) -0.15582(14) 0.0207(6) Uani 1.00 1 d .
O(4) O -0.1089(2) 0.01761(10) -0.13176(14) 0.0180(6) Uani 1.00 1 d .
O(5) O -0.0304(2) 0.07259(12) -0.05182(14) 0.0210(6) Uani 1.00 1 d .
O(6) O -0.3722(2) 0.14327(11) -0.11851(14) 0.0187(6) Uani 1.00 1 d .
O(7) O -0.2532(2) 0.14229(11) -0.02069(13) 0.0202(6) Uani 1.00 1 d .
O(8) O -0.1832(2) 0.15449(12) -0.21894(15) 0.0262(7) Uani 1.00 1 d .
O(9) O 0.0014(3) 0.18063(13) -0.16459(17) 0.0313(8) Uani 1.00 1 d .
O(10) O 0.4506(2) 0.09201(10) 0.22651(13) 0.0157(6) Uani 1.00 1 d .
O(11) O 0.5222(2) 0.17316(10) 0.22524(14) 0.0170(6) Uani 1.00 1 d .
O(12) O 0.6291(2) 0.10974(11) 0.18335(15) 0.0202(6) Uani 1.00 1 d .
O(13) O 0.5688(2) 0.02745(10) 0.19375(13) 0.0177(6) Uani 1.00 1 d .
O(14) O 0.6362(2) 0.07484(12) 0.28344(14) 0.0232(7) Uani 1.00 1 d .
O(15) O 0.3122(2) 0.15604(11) 0.20888(14) 0.0188(6) Uani 1.00 1 d .
O(16) O 0.4200(2) 0.14787(12) 0.30886(14) 0.0218(6) Uani 1.00 1 d .
O(17) O 0.5106(2) 0.16258(12) 0.11620(15) 0.0246(7) Uani 1.00 1 d .
O(18) O 0.6901(2) 0.19250(11) 0.17137(15) 0.0234(7) Uani 1.00 1 d .
O(19) O 1.1123(2) 0.08108(10) 0.57111(14) 0.0175(6) Uani 1.00 1 d .
O(20) O 1.1703(2) 0.16384(11) 0.56371(17) 0.0265(7) Uani 1.00 1 d .
O(21) O 1.2893(2) 0.10093(10) 0.52887(14) 0.0165(6) Uani 1.00 1 d .
O(22) O 1.2210(2) 0.01938(10) 0.52484(13) 0.0177(6) Uani 1.00 1 d .
O(23) O 1.2963(2) 0.05381(11) 0.62144(14) 0.0204(6) Uani 1.00 1 d .
O(24) O 0.9685(2) 0.14299(12) 0.55852(15) 0.0239(7) Uani 1.00 1 d .
O(25) O 1.0891(2) 0.13673(11) 0.65426(14) 0.0204(6) Uani 1.00 1 d .
O(26) O 1.3058(3) 0.18185(12) 0.49230(15) 0.0253(7) Uani 1.00 1 d .
O(27) O 1.3767(3) 0.16297(12) 0.59677(16) 0.0307(8) Uani 1.00 1 d .
O(28) O 0.0496(3) -0.01365(12) 0.24809(15) 0.0266(7) Uani 1.00 1 d .
O(29) O 0.8976(3) 0.09828(12) 0.69530(15) 0.0266(7) Uani 1.00 1 d .
O(30) O 0.5623(2) 0.10962(12) 0.02572(14) 0.0234(7) Uani 1.00 1 d .
O(31) O 1.1539(2) 0.24550(12) 0.85545(16) 0.0278(7) Uani 1.00 1 d .
O(32) O 0.1193(2) 0.17196(12) 0.41227(15) 0.0274(7) Uani 1.00 1 d .
O(33) O 0.6251(3) 0.17917(14) 0.64841(18) 0.0379(9) Uani 1.00 1 d .
O(34) O 1.3589(2) 0.21220(12) 0.89501(15) 0.0265(7) Uani 1.00 1 d .
O(35) O 1.4769(3) 0.05977(12) 0.92113(15) 0.0255(7) Uani 1.00 1 d .
O(36) O 1.3557(2) 0.15350(12) 0.98525(15) 0.0259(7) Uani 1.00 1 d .
O(37) O 1.0296(3) 0.23212(13) 0.67897(17) 0.0322(8) Uani 1.00 1 d .
O(38) O 0.1593(3) 0.06977(12) 0.24550(15) 0.0263(7) Uani 1.00 1 d .
O(39) O 0.6262(2) 0.02495(12) 0.07943(14) 0.0236(7) Uani 1.00 1 d .
O(40) O 0.5161(4) 0.24399(16) 0.5683(2) 0.0539(12) Uani 1.00 1 d .
O(41) O 1.1438(2) 0.29265(12) 0.75177(16) 0.0263(7) Uani 1.00 1 d .
O(42) O 0.2373(3) 0.10694(12) 0.35243(15) 0.0267(7) Uani 1.00 1 d .
O(43) O 0.4476(3) 0.19817(14) 0.41001(18) 0.0183(8) Uani 0.80 1 d P
O(44) O 0.484(2) 0.2158(9) 0.4510(17) 0.088(11) Uani 0.20 1 d P
O(45) O 0.8285(3) 0.25596(13) 0.23164(17) 0.0306(8) Uani 1.00 1 d .
O(46) O 0.9370(3) 0.31183(13) 0.80113(18) 0.0341(8) Uani 1.00 1 d .
O(47) O 0.7916(3) 0.19846(13) 0.57389(18) 0.0328(8) Uani 1.00 1 d .
O(48) O 0.8158(2) 0.06045(12) 0.58612(14) 0.0254(7) Uani 1.00 1 d .
O(49) O 0.7107(2) -0.02472(12) 0.58745(15) 0.0255(7) Uani 1.00 1 d .
O(50) O 0.8052(2) 0.29517(12) 0.57045(16) 0.0274(7) Uani 1.00 1 d .
N(1) N 0.0067(2) 0.06067(12) 0.07108(15) 0.0137(6) Uani 1.00 1 d .
N(2) N 0.0635(3) 0.12918(13) 0.15587(16) 0.0185(7) Uani 1.00 1 d .
N(3) N 0.0125(3) 0.15163(13) 0.03299(17) 0.0194(7) Uani 1.00 1 d .
N(4) N 0.2279(3) 0.16321(12) 0.08794(16) 0.0181(7) Uani 1.00 1 d .
N(5) N 0.1793(3) 0.08898(13) 0.00774(15) 0.0161(7) Uani 1.00 1 d .
N(6) N 0.2309(2) 0.07134(12) 0.12518(16) 0.0149(7) Uani 1.00 1 d .
N(7) N 0.6772(2) 0.05849(12) 0.40549(16) 0.0142(6) Uani 1.00 1 d .
N(8) N 0.7105(3) 0.12204(12) 0.49855(16) 0.0158(7) Uani 1.00 1 d .
N(9) N 0.6561(3) 0.15123(12) 0.38143(17) 0.0179(7) Uani 1.00 1 d .
N(10) N 0.8774(3) 0.16633(13) 0.44131(17) 0.0209(7) Uani 1.00 1 d .
N(11) N 0.8366(3) 0.10631(13) 0.34642(16) 0.0181(7) Uani 1.00 1 d .
N(12) N 0.8895(2) 0.07319(13) 0.46490(16) 0.0166(7) Uani 1.00 1 d .
N(13) N 1.3345(2) 0.05233(12) 0.74303(16) 0.0143(6) Uani 1.00 1 d .
N(14) N 1.3789(2) 0.12122(13) 0.83046(16) 0.0159(7) Uani 1.00 1 d .
N(15) N 1.3251(3) 0.14582(12) 0.71247(17) 0.0172(7) Uani 1.00 1 d .
N(16) N 1.5470(3) 0.15832(12) 0.76354(16) 0.0161(7) Uani 1.00 1 d .
N(17) N 1.4949(3) 0.09271(13) 0.67863(15) 0.0159(7) Uani 1.00 1 d .
N(18) N 1.5504(2) 0.06611(13) 0.79977(16) 0.0155(7) Uani 1.00 1 d .
C(1) C -0.1084(3) 0.06609(17) 0.0902(2) 0.0209(9) Uani 1.00 1 d .
C(2) C -0.1041(3) 0.07911(19) 0.1538(2) 0.0257(10) Uani 1.00 1 d .
C(3) C -0.0573(3) 0.12702(17) 0.1662(2) 0.0236(9) Uani 1.00 1 d .
C(4) C 0.0632(4) 0.18525(17) -0.0061(2) 0.0254(10) Uani 1.00 1 d .
C(5) C 0.1253(4) 0.22471(17) 0.0273(2) 0.0291(11) Uani 1.00 1 d .
C(6) C 0.1811(4) 0.21129(16) 0.0861(2) 0.0242(9) Uani 1.00 1 d .
C(7) C 0.2171(3) 0.03973(16) 0.0062(2) 0.0201(9) Uani 1.00 1 d .
C(8) C 0.3225(3) 0.03009(17) 0.0463(2) 0.0205(9) Uani 1.00 1 d .
C(9) C 0.3373(3) 0.06203(16) 0.0988(2) 0.0185(8) Uani 1.00 1 d .
C(10) C 0.5597(3) 0.05673(16) 0.4224(2) 0.0201(9) Uani 1.00 1 d .
C(11) C 0.5553(3) 0.06479(17) 0.4869(2) 0.0220(9) Uani 1.00 1 d .
C(12) C 0.5897(3) 0.11344(16) 0.5059(2) 0.0212(9) Uani 1.00 1 d .
C(13) C 0.6805(4) 0.19881(17) 0.3624(2) 0.0294(11) Uani 1.00 1 d .
C(14) C 0.7310(4) 0.22641(18) 0.4149(2) 0.0359(12) Uani 1.00 1 d .
C(15) C 0.8509(4) 0.21612(18) 0.4305(2) 0.0354(12) Uani 1.00 1 d .
C(16) C 0.9367(4) 0.07835(18) 0.3350(2) 0.0281(10) Uani 1.00 1 d .
C(17) C 0.9618(4) 0.03904(18) 0.3767(2) 0.0266(10) Uani 1.00 1 d .
C(18) C 0.9903(3) 0.05713(18) 0.4379(2) 0.0248(10) Uani 1.00 1 d .
C(19) C 1.2197(3) 0.05192(16) 0.7638(2) 0.0193(8) Uani 1.00 1 d .
C(20) C 1.2206(3) 0.06478(16) 0.8271(2) 0.0212(9) Uani 1.00 1 d .
C(21) C 1.2575(3) 0.11413(16) 0.8392(2) 0.0209(9) Uani 1.00 1 d .
C(22) C 1.3103(4) 0.19452(15) 0.7310(2) 0.0233(9) Uani 1.00 1 d .
C(23) C 1.4163(4) 0.22225(16) 0.7286(2) 0.0254(10) Uani 1.00 1 d .
C(24) C 1.5107(4) 0.20680(16) 0.7724(2) 0.0232(9) Uani 1.00 1 d .
C(25) C 1.5981(4) 0.06647(18) 0.6699(2) 0.0250(10) Uani 1.00 1 d .
C(26) C 1.6225(4) 0.02795(16) 0.7137(2) 0.0238(9) Uani 1.00 1 d .
C(27) C 1.6504(3) 0.04779(17) 0.7743(2) 0.0219(9) Uani 1.00 1 d .
H(1) H -0.0014 0.0533 0.0323 0.016 Uiso 1.00 1 c R
H(2) H 0.0381 0.0352 0.0901 0.016 Uiso 1.00 1 c R
H(3) H -0.1501 0.0366 0.0838 0.025 Uiso 1.00 1 c R
H(4) H -0.1489 0.0905 0.0667 0.025 Uiso 1.00 1 c R
H(5) H -0.1809 0.0775 0.1667 0.031 Uiso 1.00 1 c R
H(6) H -0.0573 0.0562 0.1767 0.031 Uiso 1.00 1 c R
H(7) H -0.0997 0.1498 0.1409 0.028 Uiso 1.00 1 c R
H(8) H -0.0666 0.1354 0.2069 0.028 Uiso 1.00 1 c R
H(9) H 0.1012 0.1110 0.1838 0.022 Uiso 1.00 1 c R
H(10) H 0.0864 0.1593 0.1631 0.022 Uiso 1.00 1 c R
H(11) H -0.0363 0.1329 0.0108 0.023 Uiso 1.00 1 c R
H(12) H -0.0290 0.1681 0.0576 0.023 Uiso 1.00 1 c R
H(13) H 0.0032 0.1986 -0.0333 0.030 Uiso 1.00 1 c R
H(14) H 0.1163 0.1686 -0.0293 0.030 Uiso 1.00 1 c R
H(15) H 0.1834 0.2371 0.0035 0.035 Uiso 1.00 1 c R
H(16) H 0.0713 0.2501 0.0327 0.035 Uiso 1.00 1 c R
H(17) H 0.2425 0.2335 0.0969 0.029 Uiso 1.00 1 c R
H(18) H 0.1256 0.2139 0.1152 0.029 Uiso 1.00 1 c R
H(19) H 0.2712 0.1596 0.1224 0.022 Uiso 1.00 1 c R
H(20) H 0.2748 0.1605 0.0587 0.022 Uiso 1.00 1 c R
H(21) H 0.1248 0.0933 -0.0222 0.019 Uiso 1.00 1 c R
H(22) H 0.2390 0.1076 0.0006 0.019 Uiso 1.00 1 c R
H(23) H 0.2320 0.0317 -0.0340 0.024 Uiso 1.00 1 c R
H(24) H 0.1559 0.0194 0.0173 0.024 Uiso 1.00 1 c R
H(25) H 0.3200 -0.0024 0.0600 0.025 Uiso 1.00 1 c R
H(26) H 0.3888 0.0333 0.0239 0.025 Uiso 1.00 1 c R
H(27) H 0.3915 0.0478 0.1283 0.022 Uiso 1.00 1 c R
H(28) H 0.3694 0.0919 0.0870 0.022 Uiso 1.00 1 c R
H(29) H 0.2483 0.0850 0.1607 0.018 Uiso 1.00 1 c R
H(30) H 0.1975 0.0433 0.1317 0.018 Uiso 1.00 1 c R
H(31) H 0.6736 0.0539 0.3661 0.017 Uiso 1.00 1 c R
H(32) H 0.7142 0.0333 0.4224 0.017 Uiso 1.00 1 c R
H(33) H 0.5268 0.0260 0.4120 0.024 Uiso 1.00 1 c R
H(34) H 0.5143 0.0807 0.4007 0.024 Uiso 1.00 1 c R
H(35) H 0.4779 0.0589 0.4971 0.026 Uiso 1.00 1 c R
H(36) H 0.6053 0.0422 0.5083 0.026 Uiso 1.00 1 c R
H(37) H 0.5433 0.1363 0.4827 0.025 Uiso 1.00 1 c R
H(38) H 0.5759 0.1177 0.5470 0.025 Uiso 1.00 1 c R
H(39) H 0.7511 0.1034 0.5248 0.019 Uiso 1.00 1 c R
H(40) H 0.7253 0.1522 0.5098 0.019 Uiso 1.00 1 c R
H(41) H 0.6296 0.1349 0.3490 0.021 Uiso 1.00 1 c R
H(42) H 0.5981 0.1533 0.4049 0.021 Uiso 1.00 1 c R
H(43) H 0.6107 0.2139 0.3459 0.035 Uiso 1.00 1 c R
H(44) H 0.7341 0.1978 0.3322 0.035 Uiso 1.00 1 c R
H(45) H 0.7227 0.2600 0.4065 0.043 Uiso 1.00 1 c R
H(46) H 0.6882 0.2194 0.4485 0.043 Uiso 1.00 1 c R
H(47) H 0.8760 0.2340 0.4658 0.042 Uiso 1.00 1 c R
H(48) H 0.8947 0.2272 0.3989 0.042 Uiso 1.00 1 c R
H(49) H 0.8988 0.1640 0.4803 0.025 Uiso 1.00 1 c R
H(50) H 0.9406 0.1604 0.4225 0.025 Uiso 1.00 1 c R
H(51) H 0.7787 0.0952 0.3215 0.022 Uiso 1.00 1 c R
H(52) H 0.8508 0.1359 0.3342 0.022 Uiso 1.00 1 c R
H(53) H 1.0028 0.0992 0.3365 0.034 Uiso 1.00 1 c R
H(54) H 0.9255 0.0655 0.2953 0.034 Uiso 1.00 1 c R
H(55) H 1.0257 0.0208 0.3644 0.032 Uiso 1.00 1 c R
H(56) H 0.8959 0.0183 0.3762 0.032 Uiso 1.00 1 c R
H(57) H 1.0272 0.0322 0.4619 0.030 Uiso 1.00 1 c R
H(58) H 1.0440 0.0832 0.4367 0.030 Uiso 1.00 1 c R
H(59) H 0.9144 0.0888 0.4982 0.020 Uiso 1.00 1 c R
H(60) H 0.8530 0.0471 0.4763 0.020 Uiso 1.00 1 c R
H(61) H 1.3258 0.0469 0.7038 0.017 Uiso 1.00 1 c R
H(62) H 1.3718 0.0270 0.7595 0.017 Uiso 1.00 1 c R
H(63) H 1.1869 0.0205 0.7579 0.023 Uiso 1.00 1 c R
H(64) H 1.1715 0.0741 0.7404 0.023 Uiso 1.00 1 c R
H(65) H 1.1443 0.0605 0.8397 0.025 Uiso 1.00 1 c R
H(66) H 1.2717 0.0435 0.8501 0.025 Uiso 1.00 1 c R
H(67) H 1.2115 0.1353 0.8132 0.025 Uiso 1.00 1 c R
H(68) H 1.2445 0.1221 0.8796 0.025 Uiso 1.00 1 c R
H(69) H 1.4197 0.1041 0.8583 0.019 Uiso 1.00 1 c R
H(70) H 1.3951 0.1519 0.8382 0.019 Uiso 1.00 1 c R
H(71) H 1.3416 0.1465 0.6744 0.021 Uiso 1.00 1 c R
H(72) H 1.2568 0.1312 0.7132 0.021 Uiso 1.00 1 c R
H(73) H 1.2877 0.1948 0.7711 0.028 Uiso 1.00 1 c R
H(74) H 1.2495 0.2092 0.7057 0.028 Uiso 1.00 1 c R
H(75) H 1.3996 0.2554 0.7355 0.031 Uiso 1.00 1 c R
H(76) H 1.4419 0.2196 0.6892 0.031 Uiso 1.00 1 c R
H(77) H 1.5757 0.2277 0.7698 0.028 Uiso 1.00 1 c R
H(78) H 1.4856 0.2098 0.8118 0.028 Uiso 1.00 1 c R
H(79) H 1.5979 0.1510 0.7942 0.019 Uiso 1.00 1 c R
H(80) H 1.5857 0.1582 0.7309 0.019 Uiso 1.00 1 c R
H(81) H 1.4377 0.0775 0.6573 0.019 Uiso 1.00 1 c R
H(82) H 1.5026 0.1210 0.6610 0.019 Uiso 1.00 1 c R
H(83) H 1.6623 0.0882 0.6721 0.030 Uiso 1.00 1 c R
H(84) H 1.5910 0.0528 0.6305 0.030 Uiso 1.00 1 c R
H(85) H 1.6865 0.0092 0.7025 0.029 Uiso 1.00 1 c R
H(86) H 1.5563 0.0073 0.7139 0.029 Uiso 1.00 1 c R
H(87) H 1.6848 0.0232 0.7998 0.026 Uiso 1.00 1 c R
H(88) H 1.7061 0.0730 0.7724 0.026 Uiso 1.00 1 c R
H(89) H 1.5758 0.0825 0.8324 0.019 Uiso 1.00 1 c R
H(90) H 1.5119 0.0409 0.8122 0.019 Uiso 1.00 1 c R
H(91) H 0.0662 -0.0027 0.2176 0.032 Uiso 1.00 1 c R
H(92) H 0.0666 -0.0405 0.2693 0.032 Uiso 1.00 1 c R
H(93) H 0.9579 0.1074 0.6847 0.032 Uiso 1.00 1 c R
H(95) H 0.6198 0.1191 0.0122 0.028 Uiso 1.00 1 c R
H(96) H 0.5448 0.1273 0.0567 0.028 Uiso 1.00 1 c R
H(97) H 1.1010 0.2215 0.8556 0.033 Uiso 1.00 1 c R
H(98) H 1.1570 0.2584 0.8167 0.033 Uiso 1.00 1 c R
H(99) H 0.1777 0.1793 0.4398 0.033 Uiso 1.00 1 c R
H(100) H 0.1268 0.2028 0.3982 0.033 Uiso 1.00 1 c R
H(101) H 0.6968 0.1779 0.6341 0.045 Uiso 1.00 1 c R
H(103) H 1.2933 0.2204 0.8716 0.032 Uiso 1.00 1 c R
H(104) H 1.4000 0.2409 0.9017 0.032 Uiso 1.00 1 c R
H(105) H 1.4606 0.0285 0.9243 0.031 Uiso 1.00 1 c R
H(106) H 1.5040 0.0745 0.9525 0.031 Uiso 1.00 1 c R
H(107) H 1.3614 0.1787 0.9594 0.031 Uiso 1.00 1 c R
H(108) H 1.4284 0.1423 0.9954 0.031 Uiso 1.00 1 c R
H(109) H 0.9542 0.2357 0.6895 0.039 Uiso 1.00 1 c R
H(111) H 0.1388 0.0439 0.2538 0.032 Uiso 1.00 1 c R
H(112) H 0.1810 0.0799 0.2804 0.032 Uiso 1.00 1 c R
H(113) H 0.6010 0.0526 0.0578 0.028 Uiso 1.00 1 c R
H(114) H 0.6018 0.0303 0.1105 0.028 Uiso 1.00 1 c R
H(117) H 1.1236 0.2843 0.7137 0.032 Uiso 1.00 1 c R
H(118) H 1.1948 0.3047 0.7321 0.032 Uiso 1.00 1 c R
H(119) H 0.1978 0.1313 0.3715 0.032 Uiso 1.00 1 c R
H(120) H 0.2950 0.1182 0.3371 0.032 Uiso 1.00 1 c R
H(123) H 0.7691 0.2388 0.2101 0.037 Uiso 1.00 1 c R
H(125) H 1.0014 0.3132 0.7822 0.041 Uiso 1.00 1 c R
H(126) H 0.8963 0.2945 0.7717 0.041 Uiso 1.00 1 c R
H(127) H 0.8015 0.2301 0.5689 0.039 Uiso 1.00 1 c R
H(128) H 0.8635 0.1844 0.5859 0.039 Uiso 1.00 1 c R
H(129) H 0.8369 0.0732 0.6194 0.031 Uiso 1.00 1 c R
H(130) H 0.7819 0.0362 0.5927 0.031 Uiso 1.00 1 c R
H(131) H 0.6544 -0.0138 0.5590 0.031 Uiso 1.00 1 c R
H(132) H 0.7301 -0.0509 0.6077 0.031 Uiso 1.00 1 c R
H(133) H 0.7394 0.2920 0.5423 0.033 Uiso 1.00 1 c R

loop_
_atom_site_aniso_label
_atom_site_aniso_U_11
_atom_site_aniso_U_22
_atom_site_aniso_U_33
_atom_site_aniso_U_12
_atom_site_aniso_U_13
_atom_site_aniso_U_23
Co(1) 0.0124(2) 0.0115(2) 0.0136(2) -0.0011(2) -0.0029(2) 0.0001(2)
Co(2) 0.0119(2) 0.0118(2) 0.0137(2) -0.0017(2) -0.0015(2) -0.0015(2)
Co(3) 0.0107(2) 0.0107(2) 0.0133(2) -0.00044(19) -0.0025(2) -0.0009(2)
P(1) 0.0120(4) 0.0123(4) 0.0157(5) -0.0001(3) -0.0020(3) 0.0019(4)
P(2) 0.0142(5) 0.0144(4) 0.0139(5) 0.0001(3) -0.0016(3) -0.0010(4)
P(3) 0.0187(5) 0.0138(5) 0.0210(5) -0.0014(4) 0.0032(4) 0.0027(4)
P(4) 0.0119(4) 0.0136(4) 0.0159(5) 0.0009(3) -0.0024(3) 0.0006(4)
P(5) 0.0117(4) 0.0156(5) 0.0146(5) 0.0008(3) -0.0004(3) -0.0022(4)
P(6) 0.0167(5) 0.0146(5) 0.0191(5) -0.0005(4) 0.0020(4) 0.0005(4)
P(7) 0.0132(4) 0.0123(4) 0.0150(5) 0.0005(3) -0.0026(3) -0.0006(4)
P(8) 0.0129(4) 0.0140(4) 0.0179(5) 0.0003(3) -0.0002(4) -0.0031(4)
P(9) 0.0193(5) 0.0136(4) 0.0187(5) -0.0007(4) 0.0023(4) 0.0010(4)
O(1) 0.0152(14) 0.0119(13) 0.0223(15) -0.0007(11) 0.0004(11) -0.0002(12)
O(2) 0.0163(14) 0.0114(13) 0.0222(15) -0.0026(11) 0.0006(12) -0.0016(12)
O(3) 0.0264(16) 0.0144(14) 0.0226(16) 0.0036(12) 0.0105(13) 0.0058(12)
O(4) 0.0185(14) 0.0129(14) 0.0220(15) 0.0007(11) -0.0022(12) 0.0016(12)
O(5) 0.0173(15) 0.0269(16) 0.0174(15) -0.0007(12) -0.0060(12) -0.0022(13)
O(6) 0.0159(14) 0.0200(15) 0.0195(15) 0.0017(12) -0.0026(12) 0.0003(12)
O(7) 0.0216(15) 0.0257(16) 0.0128(14) -0.0010(13) -0.0013(12) -0.0034(12)
O(8) 0.0289(18) 0.0274(17) 0.0221(17) 0.0042(14) 0.0012(14) 0.0017(14)
O(9) 0.0235(17) 0.0290(18) 0.043(2) -0.0104(14) 0.0104(15) 0.0017(16)
O(10) 0.0147(14) 0.0123(13) 0.0197(15) -0.0003(11) -0.0002(11) -0.0006(11)
O(11) 0.0169(14) 0.0129(13) 0.0212(15) 0.0013(11) 0.0019(12) -0.0026(12)
O(12) 0.0185(15) 0.0158(14) 0.0269(17) 0.0027(12) 0.0057(13) 0.0015(13)
O(13) 0.0197(15) 0.0131(14) 0.0196(15) 0.0006(11) -0.0021(12) -0.0010(12)
O(14) 0.0185(15) 0.0303(17) 0.0199(16) 0.0012(13) -0.0037(12) -0.0040(14)
O(15) 0.0158(14) 0.0201(15) 0.0199(15) 0.0023(11) -0.0016(12) 0.0005(12)
O(16) 0.0201(15) 0.0291(17) 0.0161(15) -0.0001(13) 0.0016(12) -0.0054(13)
O(17) 0.0224(16) 0.0301(18) 0.0213(16) -0.0003(13) 0.0015(13) 0.0014(14)
O(18) 0.0225(16) 0.0218(16) 0.0264(17) -0.0046(13) 0.0049(13) 0.0014(13)
O(19) 0.0150(14) 0.0137(14) 0.0238(16) -0.0008(11) 0.0016(12) -0.0031(12)
O(20) 0.0258(17) 0.0127(14) 0.043(2) 0.0008(12) 0.0157(15) 0.0005(14)
O(21) 0.0162(14) 0.0118(13) 0.0216(15) 0.0002(11) 0.0022(12) 0.0002(12)
O(22) 0.0212(15) 0.0136(14) 0.0175(15) 0.0021(11) -0.0029(12) -0.0011(12)
O(23) 0.0205(15) 0.0229(16) 0.0162(15) 0.0003(12) -0.0076(12) 0.0010(12)
O(24) 0.0195(16) 0.0262(17) 0.0247(17) 0.0070(13) -0.0060(13) -0.0054(14)
O(25) 0.0192(15) 0.0237(16) 0.0177(15) 0.0001(12) -0.0022(12) -0.0037(13)
O(26) 0.0303(18) 0.0213(16) 0.0253(17) 0.0017(13) 0.0087(14) 0.0080(14)
O(27) 0.0338(19) 0.0259(18) 0.0309(19) -0.0083(15) -0.0060(15) 0.0019(15)
O(28) 0.0354(19) 0.0196(16) 0.0256(17) -0.0032(14) 0.0074(15) -0.0018(13)
O(29) 0.0292(18) 0.0295(18) 0.0220(17) -0.0098(14) 0.0066(14) -0.0016(14)
O(30) 0.0228(16) 0.0290(17) 0.0186(15) -0.0060(13) 0.0025(13) -0.0008(13)
O(31) 0.0260(17) 0.0259(17) 0.0311(19) -0.0067(14) -0.0003(14) -0.0010(15)
O(32) 0.0261(17) 0.0288(18) 0.0271(18) -0.0034(14) 0.0004(14) 0.0050(15)
O(33) 0.039(2) 0.037(2) 0.040(2) -0.0012(17) 0.0175(18) 0.0060(18)
O(34) 0.0294(18) 0.0230(16) 0.0268(18) -0.0007(14) 0.0009(14) 0.0003(14)
O(35) 0.0313(18) 0.0247(17) 0.0196(16) -0.0066(14) -0.0031(13) -0.0002(13)
O(36) 0.0205(16) 0.0302(18) 0.0269(17) -0.0040(13) 0.0019(13) 0.0062(15)
O(37) 0.0272(18) 0.0333(19) 0.037(2) -0.0032(15) 0.0095(15) -0.0058(16)
O(38) 0.0326(19) 0.0251(17) 0.0209(16) -0.0082(14) -0.0008(14) 0.0018(14)
O(39) 0.0244(16) 0.0243(16) 0.0224(16) 0.0003(13) 0.0041(13) -0.0031(13)
O(40) 0.048(2) 0.035(2) 0.078(3) -0.006(2) 0.000(2) -0.009(2)
O(41) 0.0250(17) 0.0235(16) 0.0312(18) -0.0031(13) 0.0078(14) 0.0005(14)
O(42) 0.0297(18) 0.0290(18) 0.0219(17) -0.0074(14) 0.0050(14) -0.0033(14)
O(43) 0.0181(19) 0.020(2) 0.0164(19) 0.0004(15) 0.0015(15) -0.0026(16)
O(44) 0.08(2) 0.049(16) 0.14(3) 0.053(15) 0.05(2) 0.064(19)
O(45) 0.0272(18) 0.0264(18) 0.038(2) -0.0034(14) 0.0018(15) -0.0063(16)
O(46) 0.0298(19) 0.032(2) 0.041(2) 0.0041(15) 0.0110(16) -0.0059(17)
O(47) 0.0281(18) 0.0243(18) 0.046(2) -0.0008(14) 0.0029(16) -0.0084(16)
O(48) 0.0297(18) 0.0273(17) 0.0188(16) -0.0077(14) -0.0004(13) 0.0015(14)
O(49) 0.0285(18) 0.0252(17) 0.0227(17) -0.0006(14) 0.0012(14) -0.0019(14)
O(50) 0.0267(17) 0.0263(17) 0.0290(18) -0.0010(14) 0.0017(14) -0.0010(14)
N(1) 0.0111(15) 0.0149(16) 0.0146(16) -0.0006(12) -0.0018(12) 0.0022(13)
N(2) 0.0216(18) 0.0160(17) 0.0176(18) 0.0005(14) 0.0003(14) -0.0024(14)
N(3) 0.0217(18) 0.0148(17) 0.0205(19) 0.0008(14) -0.0048(15) -0.0005(15)
N(4) 0.0225(18) 0.0140(17) 0.0167(17) -0.0041(14) -0.0037(14) 0.0011(14)
N(5) 0.0166(17) 0.0183(17) 0.0125(16) -0.0017(14) -0.0037(13) 0.0003(14)
N(6) 0.0111(15) 0.0160(16) 0.0169(17) -0.0019(13) -0.0019(13) 0.0006(14)
N(7) 0.0120(16) 0.0141(16) 0.0159(17) -0.0010(12) -0.0027(13) -0.0015(13)
N(8) 0.0192(17) 0.0136(16) 0.0145(17) 0.0006(13) 0.0004(13) -0.0022(13)
N(9) 0.0171(17) 0.0140(17) 0.0215(18) -0.0027(13) -0.0046(14) 0.0003(14)
N(10) 0.0217(19) 0.0202(18) 0.0205(19) -0.0046(15) 0.0003(15) -0.0013(15)
N(11) 0.0154(17) 0.0227(18) 0.0160(17) -0.0015(14) 0.0008(13) -0.0008(14)
N(12) 0.0134(16) 0.0186(17) 0.0171(17) 0.0001(13) -0.0029(13) -0.0017(14)
N(13) 0.0111(15) 0.0156(16) 0.0149(16) 0.0001(13) -0.0058(13) 0.0007(13)
N(14) 0.0130(16) 0.0165(17) 0.0183(17) -0.0009(13) 0.0018(13) -0.0014(14)
N(15) 0.0178(17) 0.0132(16) 0.0200(18) -0.0024(13) -0.0027(14) 0.0003(14)
N(16) 0.0173(17) 0.0144(16) 0.0161(17) -0.0039(13) -0.0016(13) -0.0014(14)
N(17) 0.0150(16) 0.0193(17) 0.0132(16) -0.0018(13) 0.0002(13) -0.0016(14)
N(18) 0.0124(16) 0.0165(17) 0.0174(17) 0.0010(13) -0.0007(13) 0.0001(14)
C(1) 0.0092(18) 0.027(2) 0.027(2) -0.0007(16) -0.0011(16) 0.0006(19)
C(2) 0.016(2) 0.037(2) 0.025(2) 0.0007(19) 0.0064(18) -0.002(2)
C(3) 0.019(2) 0.029(2) 0.023(2) 0.0095(18) 0.0025(17) -0.0014(19)
C(4) 0.031(2) 0.022(2) 0.022(2) -0.0006(19) -0.0013(19) 0.0032(19)
C(5) 0.035(2) 0.016(2) 0.034(2) -0.0038(19) -0.009(2) 0.006(2)
C(6) 0.029(2) 0.014(2) 0.028(2) -0.0032(18) -0.002(2) -0.0010(18)
C(7) 0.021(2) 0.019(2) 0.019(2) 0.0008(17) 0.0009(17) -0.0040(17)
C(8) 0.016(2) 0.025(2) 0.020(2) 0.0027(17) 0.0017(16) -0.0022(18)
C(9) 0.016(2) 0.019(2) 0.020(2) 0.0008(16) 0.0001(16) -0.0024(17)
C(10) 0.0126(19) 0.021(2) 0.026(2) -0.0046(16) -0.0013(17) -0.0003(18)
C(11) 0.015(2) 0.024(2) 0.027(2) -0.0016(17) 0.0045(17) 0.0031(19)
C(12) 0.018(2) 0.023(2) 0.022(2) 0.0046(17) 0.0042(17) -0.0006(18)
C(13) 0.022(2) 0.021(2) 0.045(3) 0.0025(18) 0.005(2) 0.015(2)
C(14) 0.034(2) 0.019(2) 0.054(3) 0.001(2) 0.002(2) -0.004(2)
C(15) 0.038(3) 0.021(2) 0.047(3) -0.006(2) 0.000(2) -0.000(2)
C(16) 0.031(2) 0.031(2) 0.024(2) 0.003(2) 0.008(2) 0.002(2)
C(17) 0.028(2) 0.026(2) 0.026(2) 0.0057(19) 0.006(2) -0.001(2)
C(18) 0.018(2) 0.031(2) 0.025(2) 0.0054(19) 0.0007(18) -0.002(2)
C(19) 0.0105(18) 0.021(2) 0.026(2) -0.0035(16) -0.0031(16) -0.0000(18)
C(20) 0.015(2) 0.024(2) 0.025(2) -0.0037(17) 0.0039(17) 0.0014(19)
C(21) 0.015(2) 0.023(2) 0.025(2) -0.0012(17) 0.0036(17) -0.0024(18)
C(22) 0.024(2) 0.0125(19) 0.033(2) 0.0022(17) -0.0055(19) -0.0005(18)
C(23) 0.026(2) 0.013(2) 0.038(2) 0.0019(17) 0.002(2) 0.0019(19)
C(24) 0.025(2) 0.017(2) 0.027(2) -0.0054(17) 0.0009(19) -0.0040(18)
C(25) 0.022(2) 0.032(2) 0.021(2) 0.0022(19) 0.0025(18) -0.001(2)
C(26) 0.026(2) 0.020(2) 0.025(2) 0.0057(18) 0.0039(19) -0.0043(19)
C(27) 0.016(2) 0.030(2) 0.020(2) 0.0095(18) -0.0024(17) -0.0008(19)

loop_
_atom_type_symbol
_atom_type_description
_atom_type_scat_dispersion_real
_atom_type_scat_dispersion_imag
_atom_type_scat_source
C C 0.003 0.002
;
International Tables for Crystallography
(1992, Vol. C, Tables 4.2.6.8 and 6.1.1.4)
;
H H 0.000 0.000
;
International Tables for Crystallography
(1992, Vol. C, Table 6.1.1.4)
;
Co Co 0.349 0.972
;
International Tables for Crystallography
(1992, Vol. C, Tables 4.2.6.8 and 6.1.1.4)
;
N N 0.006 0.003
;
International Tables for Crystallography
(1992, Vol. C, Tables 4.2.6.8 and 6.1.1.4)
;
O O 0.011 0.006
;
International Tables for Crystallography
(1992, Vol. C, Tables 4.2.6.8 and 6.1.1.4)
;
P P 0.102 0.094
;
International Tables for Crystallography
(1992, Vol. C, Tables 4.2.6.8 and 6.1.1.4)
;

loop_
_geom_angle_atom_site_label_1
_geom_angle_atom_site_label_2
_geom_angle_atom_site_label_3
_geom_angle
_geom_angle_publ_flag
N(1) Co(1) N(2) 90.89(15) yes
N(1) Co(1) N(3) 88.65(14) yes
N(1) Co(1) N(4) 178.15(14) yes
N(1) Co(1) N(5) 87.87(14) yes
N(1) Co(1) N(6) 93.01(13) yes
N(2) Co(1) N(3) 95.17(15) yes
N(2) Co(1) N(4) 89.56(15) yes
N(2) Co(1) N(5) 175.64(15) yes
N(2) Co(1) N(6) 87.23(15) yes
N(3) Co(1) N(4) 89.52(15) yes
N(3) Co(1) N(5) 88.98(15) yes
N(3) Co(1) N(6) 177.07(16) yes
N(4) Co(1) N(5) 91.82(15) yes
N(4) Co(1) N(6) 88.81(14) yes
N(5) Co(1) N(6) 88.67(14) yes
N(7) Co(2) N(8) 90.86(14) yes
N(7) Co(2) N(9) 87.70(14) yes
N(7) Co(2) N(10) 177.34(15) yes
N(7) Co(2) N(11) 89.92(15) yes
N(7) Co(2) N(12) 90.31(14) yes
N(8) Co(2) N(9) 92.55(15) yes
N(8) Co(2) N(10) 89.35(15) yes
N(8) Co(2) N(11) 178.47(14) yes
N(8) Co(2) N(12) 86.59(14) yes
N(9) Co(2) N(10) 94.94(15) yes
N(9) Co(2) N(11) 86.16(15) yes
N(9) Co(2) N(12) 177.83(15) yes
N(10) Co(2) N(11) 89.93(16) yes
N(10) Co(2) N(12) 87.05(15) yes
N(11) Co(2) N(12) 94.73(15) yes
N(13) Co(3) N(14) 91.60(15) yes
N(13) Co(3) N(15) 89.35(14) yes
N(13) Co(3) N(16) 176.34(15) yes
N(13) Co(3) N(17) 88.62(15) yes
N(13) Co(3) N(18) 90.09(14) yes
N(14) Co(3) N(15) 92.12(15) yes
N(14) Co(3) N(16) 91.82(15) yes
N(14) Co(3) N(17) 178.63(14) yes
N(14) Co(3) N(18) 86.77(14) yes
N(15) Co(3) N(16) 91.83(14) yes
N(15) Co(3) N(17) 86.53(15) yes
N(15) Co(3) N(18) 178.74(16) yes
N(16) Co(3) N(17) 87.99(15) yes
N(16) Co(3) N(18) 88.80(14) yes
N(17) Co(3) N(18) 94.58(15) yes
O(1) P(1) O(3) 102.26(17) yes
O(1) P(1) O(4) 107.77(17) yes
O(1) P(1) O(5) 109.58(18) yes
O(3) P(1) O(4) 106.76(18) yes
O(3) P(1) O(5) 110.37(18) yes
O(4) P(1) O(5) 118.79(19) yes
O(1) P(2) O(2) 100.82(16) yes
O(1) P(2) O(6) 106.64(17) yes
O(1) P(2) O(7) 109.49(17) yes
O(2) P(2) O(6) 111.74(17) yes
O(2) P(2) O(7) 106.21(17) yes
O(6) P(2) O(7) 120.24(19) yes
O(2) P(3) O(3) 100.60(16) yes
O(2) P(3) O(8) 110.20(18) yes
O(2) P(3) O(9) 107.87(19) yes
O(3) P(3) O(8) 107.70(18) yes
O(3) P(3) O(9) 108.06(19) yes
O(8) P(3) O(9) 120.6(2) yes
O(10) P(4) O(12) 101.74(16) yes
O(10) P(4) O(13) 107.37(16) yes
O(10) P(4) O(14) 110.07(18) yes
O(12) P(4) O(13) 107.72(18) yes
O(12) P(4) O(14) 109.69(18) yes
O(13) P(4) O(14) 118.86(18) yes
O(10) P(5) O(11) 101.01(16) yes
O(10) P(5) O(15) 106.44(17) yes
O(10) P(5) O(16) 110.19(18) yes
O(11) P(5) O(15) 111.33(17) yes
O(11) P(5) O(16) 107.01(18) yes
O(15) P(5) O(16) 119.34(19) yes
O(11) P(6) O(12) 99.70(17) yes
O(11) P(6) O(17) 109.93(18) yes
O(11) P(6) O(18) 109.14(18) yes
O(12) P(6) O(17) 108.46(18) yes
O(12) P(6) O(18) 108.42(17) yes
O(17) P(6) O(18) 119.4(2) yes
O(19) P(7) O(21) 101.18(16) yes
O(19) P(7) O(22) 108.01(17) yes
O(19) P(7) O(23) 110.19(18) yes
O(21) P(7) O(22) 107.25(17) yes
O(21) P(7) O(23) 110.63(17) yes
O(22) P(7) O(23) 118.20(18) yes
O(19) P(8) O(20) 102.31(17) yes
O(19) P(8) O(24) 106.80(18) yes
O(19) P(8) O(25) 110.57(18) yes
O(20) P(8) O(24) 107.66(19) yes
O(20) P(8) O(25) 109.42(19) yes
O(24) P(8) O(25) 118.78(19) yes
O(20) P(9) O(21) 101.06(17) yes
O(20) P(9) O(26) 106.4(2) yes
O(20) P(9) O(27) 110.0(2) yes
O(21) P(9) O(26) 107.33(19) yes
O(21) P(9) O(27) 110.87(18) yes
O(26) P(9) O(27) 119.5(2) yes
P(1) O(1) P(2) 125.46(19) yes
P(2) O(2) P(3) 127.53(19) yes
P(1) O(3) P(3) 128.1(2) yes
P(4) O(10) P(5) 125.47(18) yes
P(5) O(11) P(6) 125.99(19) yes
P(4) O(12) P(6) 128.6(2) yes
P(7) O(19) P(8) 129.22(19) yes
P(8) O(20) P(9) 134.7(2) yes
P(7) O(21) P(9) 126.5(2) yes
Co(1) N(1) C(1) 121.6(2) yes
Co(1) N(2) C(3) 122.0(2) yes
Co(1) N(3) C(4) 116.4(2) yes
Co(1) N(4) C(6) 117.0(2) yes
Co(1) N(5) C(7) 117.3(2) yes
Co(1) N(6) C(9) 117.0(2) yes
Co(2) N(7) C(10) 121.6(2) yes
Co(2) N(8) C(12) 121.9(2) yes
Co(2) N(9) C(13) 120.5(2) yes
Co(2) N(10) C(15) 125.9(3) yes
Co(2) N(11) C(16) 125.6(2) yes
Co(2) N(12) C(18) 121.9(2) yes
Co(3) N(13) C(19) 122.5(2) yes
Co(3) N(14) C(21) 120.8(2) yes
Co(3) N(15) C(22) 119.6(2) yes
Co(3) N(16) C(24) 121.8(2) yes
Co(3) N(17) C(25) 125.3(2) yes
Co(3) N(18) C(27) 122.3(2) yes
N(1) C(1) C(2) 111.1(3) yes
C(1) C(2) C(3) 113.0(4) yes
N(2) C(3) C(2) 111.0(3) yes
N(3) C(4) C(5) 112.3(3) yes
C(4) C(5) C(6) 115.0(4) yes
N(4) C(6) C(5) 113.4(3) yes
N(5) C(7) C(8) 113.3(3) yes
C(7) C(8) C(9) 114.2(3) yes
N(6) C(9) C(8) 113.1(3) yes
N(7) C(10) C(11) 111.6(3) yes
C(10) C(11) C(12) 113.3(4) yes
N(8) C(12) C(11) 111.3(3) yes
N(9) C(13) C(14) 108.6(4) yes
C(13) C(14) C(15) 113.5(4) yes
N(10) C(15) C(14) 115.0(4) yes
N(11) C(16) C(17) 114.4(4) yes
C(16) C(17) C(18) 111.0(4) yes
N(12) C(18) C(17) 112.1(3) yes
N(13) C(19) C(20) 112.3(3) yes
C(19) C(20) C(21) 112.9(3) yes
N(14) C(21) C(20) 112.1(3) yes
N(15) C(22) C(23) 111.7(3) yes
C(22) C(23) C(24) 113.6(4) yes
N(16) C(24) C(23) 113.1(3) yes
N(17) C(25) C(26) 113.5(4) yes
C(25) C(26) C(27) 111.0(3) yes
N(18) C(27) C(26) 112.3(3) yes
H(91) O(28) H(92) 136.4 no
H(95) O(30) H(96) 111.5 no
H(97) O(31) H(98) 111.3 no
H(99) O(32) H(100) 86.3 no
H(103) O(34) H(104) 105.3 no
H(105) O(35) H(106) 118.0 no
H(107) O(36) H(108) 107.8 no
H(111) O(38) H(112) 99.1 no
H(113) O(39) H(114) 100.5 no
H(117) O(41) H(118) 75.0 no
H(119) O(42) H(120) 110.6 no
H(125) O(46) H(126) 94.5 no
H(127) O(47) H(128) 109.1 no
H(129) O(48) H(130) 107.6 no
H(131) O(49) H(132) 139.8 no
Co(1) N(1) H(1) 106.9 no
Co(1) N(1) H(2) 106.9 no
C(1) N(1) H(1) 106.9 no
C(1) N(1) H(2) 106.9 no
H(1) N(1) H(2) 106.7 no
Co(1) N(2) H(9) 106.8 no
Co(1) N(2) H(10) 106.8 no
C(3) N(2) H(9) 106.8 no
C(3) N(2) H(10) 106.8 no
H(9) N(2) H(10) 106.6 no
Co(1) N(3) H(11) 108.2 no
Co(1) N(3) H(12) 108.2 no
C(4) N(3) H(11) 108.2 no
C(4) N(3) H(12) 108.2 no
H(11) N(3) H(12) 107.4 no
Co(1) N(4) H(19) 108.0 no
Co(1) N(4) H(20) 108.0 no
C(6) N(4) H(19) 108.0 no
C(6) N(4) H(20) 108.0 no
H(19) N(4) H(20) 107.3 no
Co(1) N(5) H(21) 108.0 no
Co(1) N(5) H(22) 108.0 no
C(7) N(5) H(21) 108.0 no
C(7) N(5) H(22) 108.0 no
H(21) N(5) H(22) 107.2 no
Co(1) N(6) H(29) 108.1 no
Co(1) N(6) H(30) 108.0 no
C(9) N(6) H(29) 108.0 no
C(9) N(6) H(30) 108.0 no
H(29) N(6) H(30) 107.3 no
Co(2) N(7) H(31) 106.9 no
Co(2) N(7) H(32) 106.9 no
C(10) N(7) H(31) 106.9 no
C(10) N(7) H(32) 106.9 no
H(31) N(7) H(32) 106.7 no
Co(2) N(8) H(39) 106.9 no
Co(2) N(8) H(40) 106.9 no
C(12) N(8) H(39) 106.9 no
C(12) N(8) H(40) 106.9 no
H(39) N(8) H(40) 106.7 no
Co(2) N(9) H(41) 107.2 no
Co(2) N(9) H(42) 107.2 no
C(13) N(9) H(41) 107.2 no
C(13) N(9) H(42) 107.2 no
H(41) N(9) H(42) 106.8 no
Co(2) N(10) H(49) 105.9 no
Co(2) N(10) H(50) 105.9 no
C(15) N(10) H(49) 105.8 no
C(15) N(10) H(50) 105.8 no
H(49) N(10) H(50) 106.2 no
Co(2) N(11) H(51) 105.9 no
Co(2) N(11) H(52) 105.9 no
C(16) N(11) H(51) 105.9 no
C(16) N(11) H(52) 105.9 no
H(51) N(11) H(52) 106.2 no
Co(2) N(12) H(59) 106.9 no
Co(2) N(12) H(60) 106.9 no
C(18) N(12) H(59) 106.9 no
C(18) N(12) H(60) 106.9 no
H(59) N(12) H(60) 106.7 no
Co(3) N(13) H(61) 106.7 no
Co(3) N(13) H(62) 106.7 no
C(19) N(13) H(61) 106.7 no
C(19) N(13) H(62) 106.7 no
H(61) N(13) H(62) 106.6 no
Co(3) N(14) H(69) 107.1 no
Co(3) N(14) H(70) 107.1 no
C(21) N(14) H(69) 107.1 no
C(21) N(14) H(70) 107.1 no
H(69) N(14) H(70) 106.8 no
Co(3) N(15) H(71) 107.4 no
Co(3) N(15) H(72) 107.4 no
C(22) N(15) H(71) 107.4 no
C(22) N(15) H(72) 107.4 no
H(71) N(15) H(72) 106.9 no
Co(3) N(16) H(79) 106.9 no
Co(3) N(16) H(80) 106.9 no
C(24) N(16) H(79) 106.9 no
C(24) N(16) H(80) 106.9 no
H(79) N(16) H(80) 106.7 no
Co(3) N(17) H(81) 106.0 no
Co(3) N(17) H(82) 106.0 no
C(25) N(17) H(81) 106.0 no
C(25) N(17) H(82) 106.0 no
H(81) N(17) H(82) 106.3 no
Co(3) N(18) H(89) 106.8 no
Co(3) N(18) H(90) 106.8 no
C(27) N(18) H(89) 106.8 no
C(27) N(18) H(90) 106.8 no
H(89) N(18) H(90) 106.6 no
N(1) C(1) H(3) 109.4 no
N(1) C(1) H(4) 109.4 no
C(2) C(1) H(3) 109.4 no
C(2) C(1) H(4) 109.4 no
H(3) C(1) H(4) 108.0 no
C(1) C(2) H(5) 109.0 no
C(1) C(2) H(6) 109.0 no
C(3) C(2) H(5) 109.0 no
C(3) C(2) H(6) 109.0 no
H(5) C(2) H(6) 107.8 no
N(2) C(3) H(7) 109.4 no
N(2) C(3) H(8) 109.4 no
C(2) C(3) H(7) 109.4 no
C(2) C(3) H(8) 109.4 no
H(7) C(3) H(8) 108.0 no
N(3) C(4) H(13) 109.1 no
N(3) C(4) H(14) 109.1 no
C(5) C(4) H(13) 109.2 no
C(5) C(4) H(14) 109.2 no
H(13) C(4) H(14) 107.9 no
C(4) C(5) H(15) 108.5 no
C(4) C(5) H(16) 108.5 no
C(6) C(5) H(15) 108.5 no
C(6) C(5) H(16) 108.5 no
H(15) C(5) H(16) 107.5 no
N(4) C(6) H(17) 108.9 no
N(4) C(6) H(18) 108.9 no
C(5) C(6) H(17) 108.9 no
C(5) C(6) H(18) 108.9 no
H(17) C(6) H(18) 107.7 no
N(5) C(7) H(23) 108.9 no
N(5) C(7) H(24) 108.9 no
C(8) C(7) H(23) 108.9 no
C(8) C(7) H(24) 108.9 no
H(23) C(7) H(24) 107.7 no
C(7) C(8) H(25) 108.7 no
C(7) C(8) H(26) 108.7 no
C(9) C(8) H(25) 108.7 no
C(9) C(8) H(26) 108.7 no
H(25) C(8) H(26) 107.6 no
N(6) C(9) H(27) 108.9 no
N(6) C(9) H(28) 108.9 no
C(8) C(9) H(27) 109.0 no
C(8) C(9) H(28) 109.0 no
H(27) C(9) H(28) 107.8 no
N(7) C(10) H(33) 109.3 no
N(7) C(10) H(34) 109.3 no
C(11) C(10) H(33) 109.3 no
C(11) C(10) H(34) 109.3 no
H(33) C(10) H(34) 108.0 no
C(10) C(11) H(35) 108.9 no
C(10) C(11) H(36) 108.9 no
C(12) C(11) H(35) 108.9 no
C(12) C(11) H(36) 108.9 no
H(35) C(11) H(36) 107.7 no
N(8) C(12) H(37) 109.4 no
N(8) C(12) H(38) 109.4 no
C(11) C(12) H(37) 109.4 no
C(11) C(12) H(38) 109.4 no
H(37) C(12) H(38) 108.0 no
N(9) C(13) H(43) 110.0 no
N(9) C(13) H(44) 110.0 no
C(14) C(13) H(43) 110.0 no
C(14) C(13) H(44) 110.0 no
H(43) C(13) H(44) 108.3 no
C(13) C(14) H(45) 108.9 no
C(13) C(14) H(46) 108.9 no
C(15) C(14) H(45) 108.9 no
C(15) C(14) H(46) 108.9 no
H(45) C(14) H(46) 107.7 no
N(10) C(15) H(47) 108.5 no
N(10) C(15) H(48) 108.5 no
C(14) C(15) H(47) 108.5 no
C(14) C(15) H(48) 108.5 no
H(47) C(15) H(48) 107.5 no
N(11) C(16) H(53) 108.6 no
N(11) C(16) H(54) 108.6 no
C(17) C(16) H(53) 108.6 no
C(17) C(16) H(54) 108.7 no
H(53) C(16) H(54) 107.6 no
C(16) C(17) H(55) 109.5 no
C(16) C(17) H(56) 109.4 no
C(18) C(17) H(55) 109.4 no
C(18) C(17) H(56) 109.5 no
H(55) C(17) H(56) 108.0 no
N(12) C(18) H(57) 109.2 no
N(12) C(18) H(58) 109.2 no
C(17) C(18) H(57) 109.2 no
C(17) C(18) H(58) 109.2 no
H(57) C(18) H(58) 107.9 no
N(13) C(19) H(63) 109.1 no
N(13) C(19) H(64) 109.1 no
C(20) C(19) H(63) 109.1 no
C(20) C(19) H(64) 109.1 no
H(63) C(19) H(64) 107.9 no
C(19) C(20) H(65) 109.0 no
C(19) C(20) H(66) 109.0 no
C(21) C(20) H(65) 109.0 no
C(21) C(20) H(66) 109.0 no
H(65) C(20) H(66) 107.8 no
N(14) C(21) H(67) 109.2 no
N(14) C(21) H(68) 109.2 no
C(20) C(21) H(67) 109.2 no
C(20) C(21) H(68) 109.2 no
H(67) C(21) H(68) 107.9 no
N(15) C(22) H(73) 109.3 no
N(15) C(22) H(74) 109.3 no
C(23) C(22) H(73) 109.3 no
C(23) C(22) H(74) 109.3 no
H(73) C(22) H(74) 107.9 no
C(22) C(23) H(75) 108.9 no
C(22) C(23) H(76) 108.8 no
C(24) C(23) H(75) 108.8 no
C(24) C(23) H(76) 108.8 no
H(75) C(23) H(76) 107.7 no
N(16) C(24) H(77) 108.9 no
N(16) C(24) H(78) 108.9 no
C(23) C(24) H(77) 109.0 no
C(23) C(24) H(78) 109.0 no
H(77) C(24) H(78) 107.8 no
N(17) C(25) H(83) 108.9 no
N(17) C(25) H(84) 108.9 no
C(26) C(25) H(83) 108.9 no
C(26) C(25) H(84) 108.9 no
H(83) C(25) H(84) 107.7 no
C(25) C(26) H(85) 109.4 no
C(25) C(26) H(86) 109.5 no
C(27) C(26) H(85) 109.5 no
C(27) C(26) H(86) 109.4 no
H(85) C(26) H(86) 108.0 no
N(18) C(27) H(87) 109.1 no
N(18) C(27) H(88) 109.1 no
C(26) C(27) H(87) 109.1 no
C(26) C(27) H(88) 109.1 no
H(87) C(27) H(88) 107.9 no

loop_
_geom_bond_atom_site_label_1
_geom_bond_atom_site_label_2
_geom_bond_distance
_geom_bond_publ_flag
Co(1) N(1) 1.977(3) yes
Co(1) N(2) 1.990(3) yes
Co(1) N(3) 1.984(3) yes
Co(1) N(4) 1.986(3) yes
Co(1) N(5) 1.996(3) yes
Co(1) N(6) 1.991(3) yes
Co(2) N(7) 1.981(3) yes
Co(2) N(8) 1.993(3) yes
Co(2) N(9) 1.969(3) yes
Co(2) N(10) 1.987(3) yes
Co(2) N(11) 1.985(3) yes
Co(2) N(12) 1.990(3) yes
Co(3) N(13) 1.994(3) yes
Co(3) N(14) 1.986(3) yes
Co(3) N(15) 1.965(3) yes
Co(3) N(16) 1.983(3) yes
Co(3) N(17) 1.992(3) yes
Co(3) N(18) 1.997(3) yes
P(1) O(1) 1.597(3) yes
P(1) O(3) 1.596(3) yes
P(1) O(4) 1.485(3) yes
P(1) O(5) 1.483(3) yes
P(2) O(1) 1.629(3) yes
P(2) O(2) 1.611(3) yes
P(2) O(6) 1.481(3) yes
P(2) O(7) 1.486(3) yes
P(3) O(2) 1.614(3) yes
P(3) O(3) 1.625(3) yes
P(3) O(8) 1.488(3) yes
P(3) O(9) 1.460(3) yes
P(4) O(10) 1.606(3) yes
P(4) O(12) 1.601(3) yes
P(4) O(13) 1.488(3) yes
P(4) O(14) 1.484(3) yes
P(5) O(10) 1.619(3) yes
P(5) O(11) 1.608(3) yes
P(5) O(15) 1.486(3) yes
P(5) O(16) 1.485(3) yes
P(6) O(11) 1.614(3) yes
P(6) O(12) 1.625(3) yes
P(6) O(17) 1.484(3) yes
P(6) O(18) 1.474(3) yes
P(7) O(19) 1.601(3) yes
P(7) O(21) 1.602(3) yes
P(7) O(22) 1.485(3) yes
P(7) O(23) 1.478(3) yes
P(8) O(19) 1.607(3) yes
P(8) O(20) 1.593(3) yes
P(8) O(24) 1.478(3) yes
P(8) O(25) 1.482(3) yes
P(9) O(20) 1.602(3) yes
P(9) O(21) 1.613(3) yes
P(9) O(26) 1.480(3) yes
P(9) O(27) 1.477(3) yes
O(43) O(44) 1.13(3) yes
N(1) C(1) 1.491(5) yes
N(2) C(3) 1.486(6) yes
N(3) C(4) 1.491(6) yes
N(4) C(6) 1.493(5) yes
N(5) C(7) 1.490(5) yes
N(6) C(9) 1.483(5) yes
N(7) C(10) 1.492(5) yes
N(8) C(12) 1.490(5) yes
N(9) C(13) 1.476(6) yes
N(10) C(15) 1.485(6) yes
N(11) C(16) 1.486(6) yes
N(12) C(18) 1.480(6) yes
N(13) C(19) 1.494(5) yes
N(14) C(21) 1.497(5) yes
N(15) C(22) 1.482(5) yes
N(16) C(24) 1.482(5) yes
N(17) C(25) 1.476(6) yes
N(18) C(27) 1.476(5) yes
C(1) C(2) 1.519(7) yes
C(2) C(3) 1.507(7) yes
C(4) C(5) 1.532(6) yes
C(5) C(6) 1.516(7) yes
C(7) C(8) 1.527(6) yes
C(8) C(9) 1.523(6) yes
C(10) C(11) 1.517(6) yes
C(11) C(12) 1.515(6) yes
C(13) C(14) 1.533(7) yes
C(14) C(15) 1.479(7) yes
C(16) C(17) 1.502(7) yes
C(17) C(18) 1.521(6) yes
C(19) C(20) 1.512(6) yes
C(20) C(21) 1.508(6) yes
C(22) C(23) 1.504(6) yes
C(23) C(24) 1.520(6) yes
C(25) C(26) 1.516(6) yes
C(26) C(27) 1.527(6) yes
O(28) H(91) 0.814 no
O(29) H(93) 0.824 no
O(30) H(95) 0.826 no
O(30) H(96) 0.919 no
O(31) H(97) 0.938 no
O(31) H(98) 0.976 no
O(32) H(99) 0.930 no
O(32) H(100) 0.953 no
O(33) H(101) 0.946 no
O(34) H(103) 0.945 no
O(34) H(104) 0.968 no
O(35) H(105) 0.926 no
O(35) H(106) 0.880 no
O(36) H(107) 0.947 no
O(36) H(108) 0.939 no
O(37) H(109) 0.960 no
O(38) H(111) 0.812 no
O(38) H(112) 0.878 no
O(39) H(113) 0.975 no
O(41) H(117) 0.927 no
O(41) H(118) 0.865 no
O(42) H(119) 0.973 no
O(42) H(120) 0.866 no
O(45) H(123) 0.969 no
O(46) H(125) 0.920 no
O(46) H(126) 0.946 no
O(47) H(127) 0.927 no
O(47) H(128) 0.970 no
O(48) H(129) 0.872 no
O(48) H(130) 0.828 no
O(49) H(131) 0.954 no
O(49) H(132) 0.908 no
O(50) H(133) 0.983 no
N(1) H(1) 0.920 no
N(1) H(2) 0.920 no
N(2) H(9) 0.920 no
N(2) H(10) 0.920 no
N(3) H(11) 0.920 no
N(3) H(12) 0.920 no
N(4) H(19) 0.920 no
N(4) H(20) 0.920 no
N(5) H(21) 0.920 no
N(5) H(22) 0.920 no
N(6) H(29) 0.920 no
N(6) H(30) 0.920 no
N(7) H(31) 0.920 no
N(7) H(32) 0.920 no
N(8) H(39) 0.920 no
N(8) H(40) 0.920 no
N(9) H(41) 0.920 no
N(9) H(42) 0.920 no
N(10) H(49) 0.920 no
N(10) H(50) 0.920 no
N(11) H(51) 0.920 no
N(11) H(52) 0.920 no
N(12) H(59) 0.920 no
N(12) H(60) 0.920 no
N(13) H(61) 0.920 no
N(13) H(62) 0.920 no
N(14) H(69) 0.920 no
N(14) H(70) 0.920 no
N(15) H(71) 0.920 no
N(15) H(72) 0.920 no
N(16) H(79) 0.920 no
N(16) H(80) 0.920 no
N(17) H(81) 0.920 no
N(17) H(82) 0.920 no
N(18) H(89) 0.920 no
N(18) H(90) 0.920 no
C(1) H(3) 0.990 no
C(1) H(4) 0.990 no
C(2) H(5) 0.990 no
C(2) H(6) 0.990 no
C(3) H(7) 0.990 no
C(3) H(8) 0.990 no
C(4) H(13) 0.990 no
C(4) H(14) 0.990 no
C(5) H(15) 0.990 no
C(5) H(16) 0.990 no
C(6) H(17) 0.990 no
C(6) H(18) 0.990 no
C(7) H(23) 0.990 no
C(7) H(24) 0.990 no
C(8) H(25) 0.990 no
C(8) H(26) 0.990 no
C(9) H(27) 0.990 no
C(9) H(28) 0.990 no
C(10) H(33) 0.990 no
C(10) H(34) 0.990 no
C(11) H(35) 0.990 no
C(11) H(36) 0.990 no
C(12) H(37) 0.990 no
C(12) H(38) 0.990 no
C(13) H(43) 0.990 no
C(13) H(44) 0.990 no
C(14) H(45) 0.990 no
C(14) H(46) 0.990 no
C(15) H(47) 0.990 no
C(15) H(48) 0.990 no
C(16) H(53) 0.990 no
C(16) H(54) 0.990 no
C(17) H(55) 0.990 no
C(17) H(56) 0.990 no
C(18) H(57) 0.990 no
C(18) H(58) 0.990 no
C(19) H(63) 0.990 no
C(19) H(64) 0.990 no
C(20) H(65) 0.990 no
C(20) H(66) 0.990 no
C(21) H(67) 0.990 no
C(21) H(68) 0.990 no
C(22) H(73) 0.990 no
C(22) H(74) 0.990 no
C(23) H(75) 0.990 no
C(23) H(76) 0.990 no
C(24) H(77) 0.990 no
C(24) H(78) 0.990 no
C(25) H(83) 0.990 no
C(25) H(84) 0.990 no
C(26) H(85) 0.990 no
C(26) H(86) 0.990 no
C(27) H(87) 0.990 no
C(27) H(88) 0.990 no

loop_
_geom_contact_atom_site_label_1
_geom_contact_atom_site_label_2
_geom_contact_distance
_geom_contact_site_symmetry_2
Co(1) O(5) 3.588(3) .
P(2) O(30) 3.503(3) 1_455
P(3) O(29) 3.557(3) 1_454
P(3) O(45) 3.575(3) 4_454
P(5) O(42) 3.593(3) .
P(8) O(29) 3.527(3) .
O(1) N(18) 3.434(4) 1_354
O(1) C(27) 3.327(5) 1_354
O(2) C(4) 3.511(5) .
O(2) C(14) 3.473(6) 4_454
O(2) C(15) 3.584(6) 4_454
O(3) O(28) 3.274(4) 3_555
O(3) O(29) 3.441(4) 1_454
O(4) O(28) 2.849(4) 3_555
O(4) N(1) 2.874(4) 3_555
O(4) N(6) 2.959(4) 3_555
O(4) C(27) 3.566(5) 1_354
O(5) Co(1) 3.588(3) .
O(5) N(1) 2.866(4) .
O(5) N(3) 3.023(5) .
O(5) N(5) 2.798(4) .
O(5) C(1) 3.503(5) .
O(5) C(4) 3.564(5) .
O(5) C(7) 3.285(5) .
O(6) O(35) 3.190(4) 1_354
O(6) N(14) 3.174(4) 1_354
O(6) N(16) 2.854(4) 1_354
O(6) N(18) 3.014(4) 1_354
O(6) C(24) 3.332(5) 1_354
O(7) O(30) 2.706(4) 1_455
O(7) O(50) 2.818(4) 4_454
O(7) N(3) 3.325(4) .
O(8) O(29) 2.799(5) 1_454
O(8) O(45) 2.831(5) 4_454
O(8) N(16) 3.221(4) 1_354
O(9) O(31) 2.626(5) 1_454
O(9) O(45) 3.542(5) 4_454
O(10) N(6) 3.424(4) .
O(10) C(9) 3.265(5) .
O(11) C(23) 3.272(5) 4_454
O(12) O(39) 3.428(4) .
O(12) C(2) 3.437(5) 1_655
O(13) O(39) 2.794(4) .
O(13) N(13) 2.911(4) 3_756
O(13) N(18) 3.059(4) 3_756
O(13) C(9) 3.531(5) .
O(13) C(19) 3.489(5) 3_756
O(13) C(27) 3.530(5) 3_756
O(14) N(7) 2.868(4) .
O(14) N(9) 3.157(4) .
O(14) N(11) 2.846(4) .
O(14) C(10) 3.463(5) .
O(15) O(38) 3.242(4) .
O(15) O(41) 2.752(4) 4_454
O(15) N(2) 3.216(4) .
O(15) N(4) 2.904(4) .
O(15) N(6) 3.216(4) .
O(15) C(6) 3.511(5) .
O(16) O(42) 2.750(4) .
O(16) O(43) 2.752(5) .
O(16) N(9) 3.164(4) .
O(16) C(13) 3.571(5) .
O(17) O(30) 2.708(4) .
O(17) O(36) 3.428(4) 1_454
O(17) O(40) 2.914(5) 4_554
O(17) N(4) 3.389(5) .
O(17) C(9) 3.564(5) .
O(18) O(40) 3.542(5) 4_554
O(18) O(45) 2.764(4) .
O(18) O(50) 2.836(5) 4_554
O(18) C(3) 3.573(5) 1_655
O(19) N(12) 3.478(4) .
O(19) C(18) 3.373(5) .
O(20) O(32) 3.519(5) 1_655
O(20) C(5) 3.351(5) 4_655
O(21) O(49) 3.477(4) 3_756
O(21) C(11) 3.562(5) 1_655
O(22) O(48) 3.450(4) 3_756
O(22) O(49) 2.798(4) 3_756
O(22) N(7) 2.964(4) 3_756
O(22) N(12) 2.994(4) 3_756
O(22) C(10) 3.555(5) 3_756
O(22) C(18) 3.451(5) .
O(22) C(18) 3.517(5) 3_756
O(23) N(7) 3.315(4) 3_756
O(23) N(13) 2.817(4) .
O(23) N(15) 3.387(4) .
O(23) N(17) 2.850(4) .
O(23) C(19) 3.499(5) .
O(24) O(29) 3.590(5) .
O(24) O(47) 2.700(5) .
O(24) O(48) 3.099(4) .
O(24) N(8) 3.331(4) .
O(24) N(10) 2.918(5) .
O(24) N(12) 3.049(4) .
O(25) O(29) 2.785(4) .
O(25) O(37) 2.907(4) .
O(25) N(15) 3.034(4) .
O(25) C(22) 3.484(5) .
O(26) O(32) 2.792(4) 1_655
O(26) O(40) 3.446(5) 1_655
O(26) O(43) 2.700(5) 1_655
O(26) O(44) 2.60(3) 1_655
O(26) C(5) 3.587(6) 4_655
O(27) O(33) 3.143(5) 1_655
O(27) O(40) 2.975(5) 1_655
O(27) N(15) 2.846(5) .
O(27) N(17) 3.039(4) .
O(27) C(22) 3.401(6) .
O(27) C(23) 3.497(6) .
O(28) O(3) 3.274(4) 3_555
O(28) O(4) 2.849(4) 3_555
O(28) O(29) 2.814(4) 3_656
O(28) O(38) 2.741(4) .
O(28) C(17) 3.582(6) 1_455
O(28) C(19) 3.394(5) 3_656
O(29) P(3) 3.557(3) 1_656
O(29) P(8) 3.527(3) .
O(29) O(3) 3.441(4) 1_656
O(29) O(8) 2.799(5) 1_656
O(29) O(24) 3.590(5) .
O(29) O(25) 2.785(4) .
O(29) O(28) 2.814(4) 3_656
O(29) O(48) 2.851(4) .
O(30) P(2) 3.503(3) 1_655
O(30) O(7) 2.706(4) 1_655
O(30) O(17) 2.708(4) .
O(30) O(35) 2.926(4) 1_454
O(30) O(36) 2.863(4) 1_454
O(30) O(39) 2.814(4) .
O(30) C(9) 3.575(5) .
O(31) O(9) 2.626(5) 1_656
O(31) O(32) 2.766(4) 4_655
O(31) O(41) 2.754(5) .
O(31) O(46) 3.378(5) .
O(32) O(20) 3.519(5) 1_455
O(32) O(26) 2.792(4) 1_455
O(32) O(31) 2.766(4) 4_454
O(32) O(42) 2.786(5) .
O(32) O(46) 3.264(5) 4_454
O(32) N(10) 3.031(5) 1_455
O(32) C(15) 3.513(6) 1_455
O(33) O(27) 3.143(5) 1_455
O(33) O(45) 3.512(5) 4_555
O(33) O(47) 2.802(5) .
O(33) N(16) 2.964(5) 1_455
O(33) N(17) 3.051(5) 1_455
O(33) C(23) 3.468(6) 1_455
O(33) C(24) 3.382(6) 1_455
O(33) C(25) 3.304(6) 1_455
O(34) O(43) 2.802(5) 4_655
O(34) O(44) 2.81(3) 4_655
O(34) N(14) 3.037(5) .
O(34) C(21) 3.295(5) .
O(34) C(24) 3.505(6) .
O(35) O(6) 3.190(4) 1_756
O(35) O(30) 2.926(4) 1_656
O(35) O(39) 2.734(4) 3_756
O(35) N(14) 2.916(4) .
O(35) N(18) 3.024(5) .
O(35) C(8) 3.567(5) 3_756
O(35) C(21) 3.478(5) .
O(36) O(17) 3.428(4) 1_656
O(36) O(30) 2.863(4) 1_656
O(36) N(4) 2.950(5) 1_656
O(36) N(5) 2.893(5) 1_656
O(37) O(25) 2.907(4) .
O(37) O(41) 2.713(5) .
O(37) O(45) 2.811(5) 4_555
O(37) C(6) 3.353(6) 4_655
O(38) O(15) 3.242(4) .
O(38) O(28) 2.741(4) .
O(38) O(42) 2.787(4) .
O(38) C(16) 3.521(6) 1_455
O(39) O(12) 3.428(4) .
O(39) O(13) 2.794(4) .
O(39) O(30) 2.814(4) .
O(39) O(35) 2.734(4) 3_756
O(39) C(1) 3.379(5) 1_655
O(39) C(7) 3.400(5) 3_655
O(39) C(8) 3.419(5) 3_655
O(40) O(17) 2.914(5) 4_555
O(40) O(18) 3.542(5) 4_555
O(40) O(26) 3.446(5) 1_455
O(40) O(27) 2.975(5) 1_455
O(40) O(44) 2.83(3) .
O(40) O(47) 3.540(6) .
O(41) O(15) 2.752(4) 4_655
O(41) O(31) 2.754(5) .
O(41) O(37) 2.713(5) .
O(41) N(2) 3.251(5) 4_655
O(41) C(22) 3.514(5) .
O(42) P(5) 3.593(3) .
O(42) O(16) 2.750(4) .
O(42) O(32) 2.786(5) .
O(42) O(38) 2.787(4) .
O(42) O(49) 2.791(4) 3_656
O(43) O(16) 2.752(5) .
O(43) O(26) 2.700(5) 1_455
O(43) O(34) 2.802(5) 4_454
O(44) O(26) 2.60(3) 1_455
O(44) O(34) 2.81(3) 4_454
O(44) O(40) 2.83(3) .
O(45) P(3) 3.575(3) 4_655
O(45) O(8) 2.831(5) 4_655
O(45) O(9) 3.542(5) 4_655
O(45) O(18) 2.764(4) .
O(45) O(33) 3.512(5) 4_554
O(45) O(37) 2.811(5) 4_554
O(45) O(46) 2.781(5) 4_554
O(46) O(31) 3.378(5) .
O(46) O(32) 3.264(5) 4_655
O(46) O(45) 2.781(5) 4_555
O(46) N(10) 3.443(5) 4_555
O(46) N(11) 2.884(5) 4_555
O(46) C(3) 3.596(6) 4_655
O(46) C(13) 3.503(6) 4_555
O(46) C(15) 3.352(7) 4_555
O(46) C(16) 3.259(6) 4_555
O(47) O(24) 2.700(5) .
O(47) O(33) 2.802(5) .
O(47) O(40) 3.540(6) .
O(48) O(22) 3.450(4) 3_756
O(48) O(24) 3.099(4) .
O(48) O(29) 2.851(4) .
O(48) C(25) 3.384(6) 1_455
O(49) O(21) 3.477(4) 3_756
O(49) O(22) 2.798(4) 3_756
O(49) O(42) 2.791(4) 3_656
O(49) C(10) 3.354(5) 3_656
O(49) C(25) 3.579(6) 1_455
O(49) C(26) 3.537(6) 1_455
O(50) O(7) 2.818(4) 4_655
O(50) O(18) 2.836(5) 4_555
O(50) N(3) 3.102(5) 4_655
O(50) C(3) 3.468(5) 4_655
N(1) O(4) 2.874(4) 3_555
N(1) O(5) 2.866(4) .
N(2) O(15) 3.216(4) .
N(2) O(41) 3.251(5) 4_454
N(3) O(5) 3.023(5) .
N(3) O(7) 3.325(4) .
N(3) O(50) 3.102(5) 4_454
N(4) O(15) 2.904(4) .
N(4) O(17) 3.389(5) .
N(4) O(36) 2.950(5) 1_454
N(5) O(5) 2.798(4) .
N(5) O(36) 2.893(5) 1_454
N(6) O(4) 2.959(4) 3_555
N(6) O(10) 3.424(4) .
N(6) O(15) 3.216(4) .
N(7) O(14) 2.868(4) .
N(7) O(22) 2.964(4) 3_756
N(7) O(23) 3.315(4) 3_756
N(8) O(24) 3.331(4) .
N(9) O(14) 3.157(4) .
N(9) O(16) 3.164(4) .
N(10) O(24) 2.918(5) .
N(10) O(32) 3.031(5) 1_655
N(10) O(46) 3.443(5) 4_554
N(11) O(14) 2.846(4) .
N(11) O(46) 2.884(5) 4_554
N(12) O(19) 3.478(4) .
N(12) O(22) 2.994(4) 3_756
N(12) O(24) 3.049(4) .
N(13) O(13) 2.911(4) 3_756
N(13) O(23) 2.817(4) .
N(14) O(6) 3.174(4) 1_756
N(14) O(34) 3.037(5) .
N(14) O(35) 2.916(4) .
N(15) O(23) 3.387(4) .
N(15) O(25) 3.034(4) .
N(15) O(27) 2.846(5) .
N(16) O(6) 2.854(4) 1_756
N(16) O(8) 3.221(4) 1_756
N(16) O(33) 2.964(5) 1_655
N(17) O(23) 2.850(4) .
N(17) O(27) 3.039(4) .
N(17) O(33) 3.051(5) 1_655
N(18) O(1) 3.434(4) 1_756
N(18) O(6) 3.014(4) 1_756
N(18) O(13) 3.059(4) 3_756
N(18) O(35) 3.024(5) .
C(1) O(5) 3.503(5) .
C(1) O(39) 3.379(5) 1_455
C(2) O(12) 3.437(5) 1_455
C(3) O(18) 3.573(5) 1_455
C(3) O(46) 3.596(6) 4_454
C(3) O(50) 3.468(5) 4_454
C(4) O(2) 3.511(5) .
C(4) O(5) 3.564(5) .
C(5) O(20) 3.351(5) 4_454
C(5) O(26) 3.587(6) 4_454
C(6) O(15) 3.511(5) .
C(6) O(37) 3.353(6) 4_454
C(7) O(5) 3.285(5) .
C(7) O(39) 3.400(5) 3_655
C(8) O(35) 3.567(5) 3_756
C(8) O(39) 3.419(5) 3_655
C(9) O(10) 3.265(5) .
C(9) O(13) 3.531(5) .
C(9) O(17) 3.564(5) .
C(9) O(30) 3.575(5) .
C(10) O(14) 3.463(5) .
C(10) O(22) 3.555(5) 3_756
C(10) O(49) 3.354(5) 3_656
C(11) O(21) 3.562(5) 1_455
C(13) O(16) 3.571(5) .
C(13) O(46) 3.503(6) 4_554
C(14) O(2) 3.473(6) 4_655
C(15) O(2) 3.584(6) 4_655
C(15) O(32) 3.513(6) 1_655
C(15) O(46) 3.352(7) 4_554
C(16) O(38) 3.521(6) 1_655
C(16) O(46) 3.259(6) 4_554
C(17) O(28) 3.582(6) 1_655
C(18) O(19) 3.373(5) .
C(18) O(22) 3.451(5) .
C(18) O(22) 3.517(5) 3_756
C(19) O(13) 3.489(5) 3_756
C(19) O(23) 3.499(5) .
C(19) O(28) 3.394(5) 3_656
C(21) O(34) 3.295(5) .
C(21) O(35) 3.478(5) .
C(22) O(25) 3.484(5) .
C(22) O(27) 3.401(6) .
C(22) O(41) 3.514(5) .
C(23) O(11) 3.272(5) 4_655
C(23) O(27) 3.497(6) .
C(23) O(33) 3.468(6) 1_655
C(24) O(6) 3.332(5) 1_756
C(24) O(33) 3.382(6) 1_655
C(24) O(34) 3.505(6) .
C(25) O(33) 3.304(6) 1_655
C(25) O(48) 3.384(6) 1_655
C(25) O(49) 3.579(6) 1_655
C(26) O(49) 3.537(6) 1_655
C(27) O(1) 3.327(5) 1_756
C(27) O(4) 3.566(5) 1_756
C(27) O(13) 3.530(5) 3_756
P(1) H(1) 3.353 .
P(1) H(2) 3.000 3_555
P(1) H(11) 3.385 .
P(1) H(21) 3.307 .
P(1) H(24) 3.287 3_555
P(1) H(25) 3.418 3_555
P(1) H(30) 3.355 3_555
P(1) H(65) 3.301 1_454
P(1) H(87) 3.425 1_354
P(1) H(88) 3.480 1_354
P(1) H(91) 3.200 3_555
P(2) H(11) 3.353 .
P(2) H(45) 3.041 4_454
P(2) H(79) 3.176 1_354
P(2) H(89) 3.008 1_354
P(2) H(95) 2.772 1_455
P(2) H(106) 3.446 1_354
P(3) H(13) 3.498 .
P(3) H(88) 3.468 1_354
P(3) H(97) 3.132 1_454
P(4) H(5) 3.309 1_655
P(4) H(27) 3.092 .
P(4) H(31) 3.426 .
P(4) H(41) 3.405 .
P(4) H(51) 3.224 .
P(4) H(62) 2.955 3_756
P(4) H(86) 3.200 3_756
P(4) H(90) 3.521 3_756
P(4) H(114) 2.956 .
P(5) H(19) 3.234 .
P(5) H(29) 3.179 .
P(5) H(41) 3.364 .
P(5) H(75) 2.910 4_454
P(5) H(112) 3.532 .
P(5) H(118) 3.033 4_454
P(5) H(120) 2.792 .
P(6) H(96) 2.810 .
P(6) H(123) 3.156 .
P(7) H(32) 2.773 3_756
P(7) H(35) 3.416 1_655
P(7) H(56) 3.133 3_756
P(7) H(57) 3.375 .
P(7) H(60) 3.367 3_756
P(7) H(61) 3.351 .
P(7) H(81) 3.154 .
P(7) H(131) 3.512 3_756
P(8) H(49) 3.315 .
P(8) H(59) 3.041 .
P(8) H(71) 3.587 .
P(8) H(72) 3.414 .
P(8) H(93) 2.813 .
P(8) H(128) 2.965 .
P(8) H(129) 3.466 .
P(9) H(15) 3.489 4_655
P(9) H(17) 3.491 4_655
P(9) H(37) 3.467 1_655
P(9) H(38) 3.527 1_655
P(9) H(71) 2.988 .
P(9) H(99) 2.819 1_655
O(1) H(11) 3.575 .
O(1) H(24) 3.533 3_555
O(1) H(25) 2.727 3_555
O(1) H(87) 3.017 1_354
O(1) H(88) 3.043 1_354
O(1) H(89) 2.738 1_354
O(1) H(95) 3.449 1_455
O(1) H(106) 3.529 1_354
O(2) H(11) 3.180 .
O(2) H(13) 2.735 .
O(2) H(45) 2.631 4_454
O(2) H(47) 3.435 4_454
O(2) H(48) 3.220 4_454
O(2) H(79) 3.495 1_354
O(3) H(65) 2.755 1_454
O(3) H(88) 3.164 1_354
O(3) H(91) 3.122 3_555
O(3) H(92) 3.122 3_555
O(4) H(1) 3.272 3_555
O(4) H(2) 1.955 3_555
O(4) H(3) 3.562 3_555
O(4) H(6) 3.148 3_555
O(4) H(24) 2.956 3_555
O(4) H(25) 3.172 3_555
O(4) H(29) 3.432 3_555
O(4) H(30) 2.049 3_555
O(4) H(65) 3.389 1_454
O(4) H(87) 2.822 1_354
O(4) H(88) 3.398 1_354
O(4) H(91) 2.140 3_555
O(4) H(92) 3.336 3_555
O(4) H(111) 3.331 3_555
O(5) H(1) 2.029 .
O(5) H(2) 3.491 .
O(5) H(2) 3.227 3_555
O(5) H(4) 3.240 .
O(5) H(11) 2.268 .
O(5) H(14) 3.292 .
O(5) H(21) 2.014 .
O(5) H(22) 3.495 .
O(5) H(23) 3.346 .
O(5) H(24) 3.045 .
O(5) H(24) 3.180 3_555
O(5) H(65) 3.423 1_454
O(6) H(45) 3.045 4_454
O(6) H(69) 2.745 1_354
O(6) H(70) 2.889 1_354
O(6) H(77) 3.568 1_354
O(6) H(78) 2.950 1_354
O(6) H(79) 2.036 1_354
O(6) H(80) 3.510 1_354
O(6) H(88) 3.431 1_354
O(6) H(89) 2.151 1_354
O(6) H(90) 3.580 1_354
O(6) H(95) 3.118 1_455
O(6) H(106) 3.041 1_354
O(7) H(4) 2.731 .
O(7) H(11) 2.649 .
O(7) H(12) 3.195 .
O(7) H(13) 3.504 .
O(7) H(45) 3.282 4_454
O(7) H(95) 1.880 1_455
O(7) H(96) 3.160 1_455
O(7) H(106) 3.511 1_354
O(7) H(133) 2.398 4_454
O(8) H(77) 3.565 1_354
O(8) H(79) 2.664 1_354
O(8) H(80) 2.908 1_354
O(8) H(83) 3.555 1_354
O(8) H(88) 2.693 1_354
O(8) H(93) 3.213 1_454
O(8) H(123) 3.509 4_454
O(9) H(13) 3.085 .
O(9) H(14) 3.333 .
O(9) H(48) 3.341 4_454
O(9) H(67) 2.918 1_454
O(9) H(68) 3.441 1_454
O(9) H(97) 1.712 1_454
O(9) H(98) 2.968 1_454
O(10) H(27) 2.652 .
O(10) H(28) 3.296 .
O(10) H(29) 2.756 .
O(10) H(86) 3.181 3_756
O(10) H(112) 3.574 .
O(10) H(120) 3.380 .
O(11) H(41) 3.236 .
O(11) H(43) 3.133 .
O(11) H(44) 3.465 .
O(11) H(75) 2.551 4_454
O(11) H(76) 3.319 4_454
O(11) H(77) 3.085 4_454
O(11) H(123) 3.550 .
O(12) H(5) 2.517 1_655
O(12) H(27) 3.504 .
O(12) H(51) 3.558 .
O(12) H(96) 3.063 .
O(12) H(113) 3.335 .
O(12) H(114) 2.846 .
O(13) H(5) 3.430 1_655
O(13) H(27) 2.569 .
O(13) H(61) 3.363 3_756
O(13) H(62) 2.003 3_756
O(13) H(63) 3.340 3_756
O(13) H(66) 3.030 3_756
O(13) H(86) 2.894 3_756
O(13) H(87) 3.382 3_756
O(13) H(90) 2.192 3_756
O(13) H(105) 3.169 3_756
O(13) H(113) 3.288 .
O(13) H(114) 2.004 .
O(14) H(31) 2.022 .
O(14) H(32) 3.487 .
O(14) H(34) 3.196 .
O(14) H(41) 2.308 .
O(14) H(51) 1.942 .
O(14) H(52) 3.249 .
O(14) H(54) 3.458 .
O(14) H(61) 3.546 3_756
O(14) H(62) 3.097 3_756
O(14) H(86) 3.308 3_756
O(15) H(9) 2.854 .
O(15) H(10) 2.819 .
O(15) H(17) 3.469 .
O(15) H(18) 3.413 .
O(15) H(19) 2.025 .
O(15) H(20) 3.474 .
O(15) H(28) 3.493 .
O(15) H(29) 2.423 .
O(15) H(75) 2.806 4_454
O(15) H(112) 3.236 .
O(15) H(117) 2.847 4_454
O(15) H(118) 1.916 4_454
O(15) H(120) 3.189 .
O(16) H(34) 3.022 .
O(16) H(41) 2.626 .
O(16) H(42) 2.952 .
O(16) H(43) 3.038 .
O(16) H(75) 3.264 4_454
O(16) H(112) 3.481 .
O(16) H(118) 3.387 4_454
O(16) H(119) 3.172 .
O(16) H(120) 1.887 .
O(17) H(19) 2.882 .
O(17) H(20) 3.015 .
O(17) H(28) 2.695 .
O(17) H(95) 3.103 .
O(17) H(96) 1.789 .
O(17) H(108) 2.946 1_454
O(17) H(133) 3.597 4_554
O(18) H(7) 2.939 1_655
O(18) H(8) 3.384 1_655
O(18) H(77) 3.591 4_454
O(18) H(96) 3.581 .
O(18) H(123) 1.825 .
O(18) H(126) 3.264 4_554
O(18) H(127) 3.596 4_554
O(18) H(133) 3.129 4_554
O(19) H(56) 3.116 3_756
O(19) H(57) 2.998 .
O(19) H(58) 3.153 .
O(19) H(59) 2.798 .
O(19) H(93) 3.429 .
O(19) H(129) 3.577 .
O(20) H(15) 3.187 4_655
O(20) H(16) 2.814 4_655
O(20) H(17) 3.158 4_655
O(20) H(71) 3.184 .
O(20) H(74) 3.591 .
O(20) H(99) 2.915 1_655
O(21) H(35) 2.716 1_655
O(21) H(37) 3.461 1_655
O(21) H(38) 3.453 1_655
O(21) H(58) 3.517 .
O(21) H(81) 3.401 .
O(21) H(99) 3.266 1_655
O(21) H(131) 3.336 3_756
O(21) H(132) 3.468 3_756
O(22) H(31) 3.448 3_756
O(22) H(32) 2.059 3_756
O(22) H(33) 3.495 3_756
O(22) H(35) 3.391 1_655
O(22) H(36) 2.886 3_756
O(22) H(56) 2.990 3_756
O(22) H(57) 2.657 .
O(22) H(57) 3.357 3_756
O(22) H(58) 3.361 .
O(22) H(59) 3.531 3_756
O(22) H(60) 2.108 3_756
O(22) H(130) 3.158 3_756
O(22) H(131) 2.554 3_756
O(22) H(132) 3.303 3_756
O(23) H(31) 3.133 3_756
O(23) H(32) 2.705 3_756
O(23) H(33) 3.264 3_756
O(23) H(56) 3.101 3_756
O(23) H(61) 1.921 .
O(23) H(62) 3.339 .
O(23) H(64) 3.299 .
O(23) H(71) 2.969 .
O(23) H(72) 3.145 .
O(23) H(81) 1.944 .
O(23) H(82) 3.208 .
O(23) H(84) 3.515 .
O(24) H(16) 3.389 4_655
O(24) H(39) 2.887 .
O(24) H(40) 3.042 .
O(24) H(47) 3.508 .
O(24) H(49) 2.023 .
O(24) H(50) 3.181 .
O(24) H(58) 3.491 .
O(24) H(59) 2.158 .
O(24) H(60) 3.568 .
O(24) H(93) 3.113 .
O(24) H(127) 3.229 .
O(24) H(128) 1.882 .
O(24) H(129) 2.982 .
O(25) H(64) 2.807 .
O(25) H(71) 3.030 .
O(25) H(72) 2.335 .
O(25) H(74) 3.011 .
O(25) H(93) 1.967 .
O(25) H(109) 3.410 .
O(25) H(128) 3.310 .
O(25) H(129) 3.563 .
O(26) H(15) 2.781 4_655
O(26) H(17) 3.566 4_655
O(26) H(37) 3.155 1_655
O(26) H(99) 1.875 1_655
O(26) H(100) 2.985 1_655
O(26) H(104) 3.322 4_554
O(26) H(119) 3.318 1_655
O(27) H(17) 3.387 4_655
O(27) H(37) 3.530 1_655
O(27) H(38) 3.030 1_655
O(27) H(71) 1.942 .
O(27) H(72) 3.293 .
O(27) H(74) 3.334 .
O(27) H(76) 2.753 .
O(27) H(81) 2.896 .
O(27) H(82) 2.358 .
O(28) H(6) 2.838 .
O(28) H(54) 2.980 1_455
O(28) H(55) 2.910 1_455
O(28) H(63) 2.827 3_656
O(28) H(64) 3.196 3_656
O(28) H(65) 3.245 3_656
O(28) H(85) 3.269 3_756
O(28) H(87) 3.466 3_756
O(28) H(88) 3.454 3_756
O(28) H(92) 0.930 .
O(28) H(93) 3.121 3_656
O(28) H(111) 1.970 .
O(28) H(112) 3.177 .
O(29) H(64) 3.425 .
O(29) H(83) 2.835 1_455
O(29) H(88) 3.110 1_455
O(29) H(91) 3.421 3_656
O(29) H(92) 1.888 3_656
O(29) H(101) 3.530 .
O(29) H(128) 3.546 .
O(29) H(129) 1.981 .
O(29) H(130) 3.195 .
O(30) H(4) 3.547 1_655
O(30) H(26) 3.022 .
O(30) H(28) 2.857 .
O(30) H(105) 3.461 1_454
O(30) H(106) 2.046 1_454
O(30) H(107) 3.387 1_454
O(30) H(108) 1.938 1_454
O(30) H(113) 1.845 .
O(30) H(114) 3.024 .
O(30) H(133) 3.540 4_554
O(31) H(13) 3.539 1_656
O(31) H(14) 3.529 1_656
O(31) H(15) 3.427 1_656
O(31) H(48) 3.433 4_555
O(31) H(67) 3.409 .
O(31) H(73) 3.007 .
O(31) H(99) 2.915 4_655
O(31) H(100) 1.833 4_655
O(31) H(117) 3.460 .
O(31) H(118) 3.400 .
O(31) H(125) 3.080 .
O(32) H(15) 3.412 4_555
O(32) H(48) 3.115 1_455
O(32) H(49) 3.195 1_455
O(32) H(50) 2.197 1_455
O(32) H(53) 3.002 1_455
O(32) H(58) 2.785 1_455
O(32) H(97) 3.338 4_454
O(32) H(98) 3.050 4_454
O(32) H(119) 1.816 .
O(32) H(120) 3.237 .
O(32) H(125) 3.246 4_454
O(33) H(38) 2.960 .
O(33) H(76) 2.723 1_455
O(33) H(77) 3.242 1_455
O(33) H(79) 3.517 1_455
O(33) H(80) 2.097 1_455
O(33) H(82) 2.261 1_455
O(33) H(83) 2.705 1_455
O(33) H(123) 3.190 4_555
O(33) H(127) 3.266 .
O(33) H(128) 3.311 .
O(34) H(15) 3.485 1_656
O(34) H(67) 3.322 .
O(34) H(68) 2.940 .
O(34) H(69) 3.326 .
O(34) H(70) 2.243 .
O(34) H(73) 2.967 .
O(34) H(78) 2.554 .
O(35) H(23) 3.292 1_656
O(35) H(25) 2.941 3_756
O(35) H(26) 2.791 1_656
O(35) H(26) 3.322 3_756
O(35) H(66) 2.874 .
O(35) H(68) 3.380 .
O(35) H(69) 2.011 .
O(35) H(70) 3.373 .
O(35) H(89) 2.545 .
O(35) H(90) 2.650 .
O(35) H(95) 3.112 1_656
O(35) H(113) 3.388 1_656
O(35) H(113) 3.415 3_756
O(35) H(114) 2.835 3_756
O(36) H(14) 2.888 1_656
O(36) H(15) 3.221 1_656
O(36) H(19) 3.422 1_656
O(36) H(20) 2.038 1_656
O(36) H(21) 3.253 1_656
O(36) H(22) 1.977 1_656
O(36) H(26) 3.591 1_656
O(36) H(28) 2.944 1_656
O(36) H(68) 2.833 .
O(36) H(69) 3.414 .
O(36) H(70) 3.480 .
O(36) H(95) 3.320 1_656
O(36) H(96) 2.791 1_656
O(37) H(10) 3.229 4_655
O(37) H(16) 3.507 4_655
O(37) H(17) 3.452 4_655
O(37) H(18) 2.491 4_655
O(37) H(74) 2.732 .
O(37) H(117) 2.004 .
O(37) H(118) 3.062 .
O(37) H(123) 3.365 4_555
O(37) H(125) 3.381 .
O(37) H(126) 3.314 .
O(37) H(127) 3.574 .
O(37) H(128) 3.124 .
O(38) H(53) 3.056 1_455
O(38) H(54) 3.119 1_455
O(38) H(55) 3.592 1_455
O(38) H(85) 3.106 3_756
O(38) H(87) 3.476 3_756
O(38) H(91) 2.426 .
O(38) H(92) 3.424 .
O(38) H(119) 3.414 .
O(38) H(120) 2.916 .
O(38) H(132) 3.585 3_656
O(39) H(3) 2.691 1_655
O(39) H(4) 3.321 1_655
O(39) H(5) 3.303 1_655
O(39) H(23) 2.638 3_655
O(39) H(25) 3.411 3_655
O(39) H(26) 2.916 3_655
O(39) H(66) 2.775 3_756
O(39) H(95) 3.125 .
O(39) H(96) 3.135 .
O(39) H(105) 1.855 3_756
O(39) H(106) 3.478 1_454
O(39) H(106) 3.314 3_756
O(39) H(114) 0.815 .
O(40) H(17) 3.456 4_555
O(40) H(76) 3.092 1_455
O(40) H(127) 3.438 .
O(40) H(133) 3.112 .
O(41) H(8) 3.357 4_655
O(41) H(9) 3.211 4_655
O(41) H(10) 2.524 4_655
O(41) H(18) 3.159 4_655
O(41) H(73) 3.312 .
O(41) H(74) 2.959 .
O(41) H(75) 3.296 .
O(41) H(97) 3.235 .
O(41) H(98) 1.795 .
O(41) H(100) 3.420 4_655
O(41) H(109) 3.060 .
O(41) H(119) 3.551 4_655
O(42) H(53) 2.807 1_455
O(42) H(55) 3.573 1_455
O(42) H(58) 3.226 1_455
O(42) H(99) 3.033 .
O(42) H(100) 3.277 .
O(42) H(111) 3.074 .
O(42) H(112) 1.912 .
O(42) H(131) 3.554 3_656
O(42) H(132) 1.884 3_656
O(43) H(78) 3.549 4_454
O(43) H(99) 3.403 .
O(43) H(103) 3.069 4_454
O(43) H(104) 1.850 4_454
O(44) H(103) 3.357 4_454
O(44) H(104) 1.919 4_454
O(44) H(107) 3.388 4_454
O(45) H(77) 3.258 4_454
O(45) H(101) 3.258 4_554
O(45) H(109) 1.877 4_554
O(45) H(125) 3.034 4_554
O(45) H(126) 1.872 4_554
O(46) H(8) 2.659 4_655
O(46) H(44) 2.605 4_555
O(46) H(48) 2.618 4_555
O(46) H(50) 2.923 4_555
O(46) H(51) 3.338 4_555
O(46) H(52) 2.012 4_555
O(46) H(53) 2.785 4_555
O(46) H(54) 3.538 4_555
O(46) H(97) 3.434 .
O(46) H(98) 3.044 .
O(46) H(100) 3.086 4_655
O(46) H(109) 3.411 .
O(46) H(123) 3.145 4_555
O(47) H(101) 1.964 .
O(47) H(109) 3.350 .
O(48) H(55) 3.163 3_756
O(48) H(57) 3.499 3_756
O(48) H(83) 2.934 1_455
O(48) H(84) 2.969 1_455
O(48) H(85) 3.545 1_455
O(48) H(92) 3.569 3_656
O(48) H(93) 3.046 .
O(49) H(33) 2.843 3_656
O(49) H(34) 3.171 3_656
O(49) H(35) 3.026 3_656
O(49) H(55) 3.255 3_756
O(49) H(57) 3.435 3_756
O(49) H(58) 3.470 3_756
O(49) H(84) 2.878 1_455
O(49) H(85) 2.878 1_455
O(49) H(112) 3.593 3_656
O(49) H(119) 3.369 3_656
O(49) H(120) 3.215 3_656
O(50) H(4) 3.341 4_655
O(50) H(7) 2.481 4_655
O(50) H(11) 3.201 4_655
O(50) H(12) 2.290 4_655
O(50) H(13) 3.522 4_655
O(50) H(95) 3.511 4_555
O(50) H(109) 3.590 .
O(50) H(123) 3.444 4_555
N(1) H(24) 3.552 3_555
N(2) H(117) 2.891 4_454
N(2) H(118) 2.957 4_454
N(2) H(125) 3.500 4_454
N(4) H(107) 3.527 1_454
N(4) H(108) 3.406 1_454
N(4) H(118) 3.522 4_454
N(5) H(68) 3.277 1_454
N(5) H(108) 3.387 1_454
N(6) H(87) 3.339 3_756
N(8) H(101) 3.546 .
N(10) H(100) 3.393 1_655
N(11) H(125) 3.462 4_554
N(11) H(126) 3.447 4_554
N(12) H(57) 3.576 3_756
N(14) H(103) 3.207 .
N(14) H(105) 3.529 .
N(14) H(106) 3.366 .
N(14) H(107) 3.439 .
N(17) H(38) 3.357 1_655
N(18) H(105) 3.345 .
C(1) H(23) 3.390 3_555
C(1) H(24) 3.515 3_555
C(1) H(113) 3.516 1_455
C(2) H(54) 3.292 1_455
C(2) H(91) 3.371 .
C(3) H(54) 3.500 1_455
C(3) H(117) 3.466 4_454
C(3) H(125) 3.220 4_454
C(3) H(126) 3.411 4_454
C(4) H(47) 3.256 4_454
C(4) H(97) 3.437 1_454
C(5) H(47) 3.409 4_454
C(5) H(99) 3.517 4_554
C(6) H(117) 3.096 4_454
C(6) H(118) 3.405 4_454
C(7) H(3) 3.088 3_555
C(8) H(105) 3.396 1_454
C(8) H(105) 3.122 3_756
C(8) H(106) 3.448 1_454
C(8) H(113) 3.566 3_655
C(8) H(114) 3.540 .
C(9) H(87) 3.423 3_756
C(9) H(96) 3.326 .
C(9) H(108) 3.567 1_454
C(9) H(114) 3.283 .
C(10) H(131) 2.910 3_656
C(10) H(132) 3.483 3_656
C(11) H(84) 3.339 1_455
C(11) H(131) 3.021 3_656
C(12) H(84) 3.375 1_455
C(13) H(77) 3.193 4_454
C(13) H(126) 3.472 4_554
C(15) H(13) 3.131 4_655
C(15) H(16) 3.527 4_655
C(15) H(100) 3.468 1_655
C(16) H(8) 3.390 1_655
C(16) H(111) 3.339 1_655
C(16) H(112) 3.283 1_655
C(16) H(119) 3.514 1_655
C(16) H(125) 3.466 4_554
C(18) H(57) 3.484 3_756
C(18) H(132) 3.598 3_756
C(19) H(92) 3.462 3_656
C(20) H(23) 3.350 1_656
C(21) H(103) 3.172 .
C(21) H(107) 3.489 .
C(22) H(98) 3.364 .
C(22) H(103) 3.365 .
C(22) H(117) 3.418 .
C(22) H(118) 3.462 .
C(23) H(118) 3.565 .
C(24) H(43) 3.033 4_655
C(24) H(104) 3.519 .
C(25) H(33) 3.527 3_756
C(25) H(38) 3.198 1_655
C(25) H(101) 3.543 1_655
C(25) H(129) 3.185 1_655
C(25) H(130) 3.078 1_655
C(25) H(131) 3.564 1_655
C(26) H(111) 3.555 3_756
C(26) H(130) 3.533 1_655
H(1) P(1) 3.353 .
H(1) O(4) 3.272 3_555
H(1) O(5) 2.029 .
H(1) H(1) 3.418 3_555
H(1) H(24) 2.959 3_555
H(2) P(1) 3.000 3_555
H(2) O(4) 1.955 3_555
H(2) O(5) 3.491 .
H(2) O(5) 3.227 3_555
H(2) H(91) 3.141 .
H(3) O(4) 3.562 3_555
H(3) O(39) 2.691 1_455
H(3) C(7) 3.088 3_555
H(3) H(23) 2.444 3_555
H(3) H(24) 2.841 3_555
H(3) H(65) 3.309 3_656
H(3) H(66) 3.188 3_656
H(3) H(113) 3.023 1_455
H(3) H(114) 3.089 1_455
H(4) O(5) 3.240 .
H(4) O(7) 2.731 .
H(4) O(30) 3.547 1_455
H(4) O(39) 3.321 1_455
H(4) O(50) 3.341 4_454
H(4) H(95) 3.056 1_455
H(4) H(113) 3.175 1_455
H(5) P(4) 3.309 1_455
H(5) O(12) 2.517 1_455
H(5) O(13) 3.430 1_455
H(5) O(39) 3.303 1_455
H(5) H(54) 3.159 1_455
H(5) H(63) 3.326 3_656
H(5) H(113) 3.545 1_455
H(5) H(114) 3.119 1_455
H(6) O(4) 3.148 3_555
H(6) O(28) 2.838 .
H(6) H(54) 2.788 1_455
H(6) H(63) 3.161 3_656
H(6) H(65) 3.529 3_656
H(6) H(91) 2.390 .
H(7) O(18) 2.939 1_455
H(7) O(50) 2.481 4_454
H(7) H(109) 3.526 4_454
H(7) H(117) 3.579 4_454
H(7) H(123) 3.469 1_455
H(7) H(125) 3.556 4_454
H(7) H(126) 3.433 4_454
H(7) H(133) 3.315 4_454
H(8) O(18) 3.384 1_455
H(8) O(41) 3.357 4_454
H(8) O(46) 2.659 4_454
H(8) C(16) 3.390 1_455
H(8) H(51) 3.559 1_455
H(8) H(52) 3.190 1_455
H(8) H(53) 3.219 1_455
H(8) H(54) 2.879 1_455
H(8) H(117) 3.240 4_454
H(8) H(118) 3.576 4_454
H(8) H(123) 3.574 1_455
H(8) H(125) 2.379 4_454
H(8) H(126) 2.578 4_454
H(9) O(15) 2.854 .
H(9) O(41) 3.211 4_454
H(9) H(91) 3.400 .
H(9) H(117) 3.101 4_454
H(9) H(118) 2.862 4_454
H(9) H(125) 3.445 4_454
H(10) O(15) 2.819 .
H(10) O(37) 3.229 4_454
H(10) O(41) 2.524 4_454
H(10) H(109) 3.492 4_454
H(10) H(117) 2.031 4_454
H(10) H(118) 2.227 4_454
H(10) H(125) 3.124 4_454
H(11) P(1) 3.385 .
H(11) P(2) 3.353 .
H(11) O(1) 3.575 .
H(11) O(2) 3.180 .
H(11) O(5) 2.268 .
H(11) O(7) 2.649 .
H(11) O(50) 3.201 4_454
H(11) H(133) 3.572 4_454
H(12) O(7) 3.195 .
H(12) O(50) 2.290 4_454
H(12) H(127) 3.588 4_454
H(12) H(133) 2.994 4_454
H(13) P(3) 3.498 .
H(13) O(2) 2.735 .
H(13) O(7) 3.504 .
H(13) O(9) 3.085 .
H(13) O(31) 3.539 1_454
H(13) O(50) 3.522 4_454
H(13) C(15) 3.131 4_454
H(13) H(47) 2.467 4_454
H(13) H(48) 2.894 4_454
H(13) H(97) 2.992 1_454
H(14) O(5) 3.292 .
H(14) O(9) 3.333 .
H(14) O(31) 3.529 1_454
H(14) O(36) 2.888 1_454
H(14) H(68) 3.026 1_454
H(14) H(97) 3.065 1_454
H(14) H(103) 3.581 1_454
H(14) H(107) 2.981 1_454
H(15) P(9) 3.489 4_454
H(15) O(20) 3.187 4_454
H(15) O(26) 2.781 4_454
H(15) O(31) 3.427 1_454
H(15) O(32) 3.412 4_554
H(15) O(34) 3.485 1_454
H(15) O(36) 3.221 1_454
H(15) H(97) 3.513 1_454
H(15) H(99) 2.823 4_554
H(15) H(100) 3.021 4_554
H(15) H(103) 3.463 1_454
H(15) H(107) 2.963 1_454
H(16) O(20) 2.814 4_454
H(16) O(24) 3.389 4_454
H(16) O(37) 3.507 4_454
H(16) C(15) 3.527 4_454
H(16) H(47) 2.730 4_454
H(16) H(49) 3.381 4_454
H(16) H(99) 3.295 4_554
H(16) H(100) 3.514 4_554
H(16) H(127) 3.452 4_454
H(16) H(128) 3.434 4_454
H(17) P(9) 3.491 4_454
H(17) O(15) 3.469 .
H(17) O(20) 3.158 4_454
H(17) O(26) 3.566 4_454
H(17) O(27) 3.387 4_454
H(17) O(37) 3.452 4_454
H(17) O(40) 3.456 4_554
H(17) H(74) 3.008 4_454
H(17) H(75) 3.593 4_454
H(17) H(76) 3.348 4_454
H(17) H(117) 3.205 4_454
H(17) H(118) 3.414 4_454
H(18) O(15) 3.413 .
H(18) O(37) 2.491 4_454
H(18) O(41) 3.159 4_454
H(18) H(74) 3.311 4_454
H(18) H(109) 3.143 4_454
H(18) H(117) 2.285 4_454
H(18) H(118) 2.815 4_454
H(19) P(5) 3.234 .
H(19) O(15) 2.025 .
H(19) O(17) 2.882 .
H(19) O(36) 3.422 1_454
H(19) H(117) 3.292 4_454
H(19) H(118) 2.958 4_454
H(20) O(15) 3.474 .
H(20) O(17) 3.015 .
H(20) O(36) 2.038 1_454
H(20) H(96) 3.372 .
H(20) H(107) 2.656 1_454
H(20) H(108) 2.503 1_454
H(21) P(1) 3.307 .
H(21) O(5) 2.014 .
H(21) O(36) 3.253 1_454
H(21) H(65) 3.365 1_454
H(21) H(68) 2.911 1_454
H(22) O(5) 3.495 .
H(22) O(36) 1.977 1_454
H(22) H(68) 2.842 1_454
H(22) H(106) 3.579 1_454
H(22) H(107) 2.737 1_454
H(22) H(108) 2.489 1_454
H(23) O(5) 3.346 .
H(23) O(35) 3.292 1_454
H(23) O(39) 2.638 3_655
H(23) C(1) 3.390 3_555
H(23) C(20) 3.350 1_454
H(23) H(3) 2.444 3_555
H(23) H(65) 3.137 1_454
H(23) H(66) 2.788 1_454
H(23) H(68) 3.297 1_454
H(23) H(105) 2.979 1_454
H(23) H(106) 3.519 1_454
H(23) H(113) 3.222 3_655
H(23) H(114) 3.300 3_655
H(24) P(1) 3.287 3_555
H(24) O(1) 3.533 3_555
H(24) O(4) 2.956 3_555
H(24) O(5) 3.045 .
H(24) O(5) 3.180 3_555
H(24) N(1) 3.552 3_555
H(24) C(1) 3.515 3_555
H(24) H(1) 2.959 3_555
H(24) H(3) 2.841 3_555
H(25) P(1) 3.418 3_555
H(25) O(1) 2.727 3_555
H(25) O(4) 3.172 3_555
H(25) O(35) 2.941 3_756
H(25) O(39) 3.411 3_655
H(25) H(87) 3.309 3_756
H(25) H(89) 3.545 3_756
H(25) H(105) 2.725 3_756
H(25) H(106) 2.989 3_756
H(25) H(113) 3.298 3_655
H(25) H(114) 3.599 .
H(26) O(30) 3.022 .
H(26) O(35) 2.791 1_454
H(26) O(35) 3.322 3_756
H(26) O(36) 3.591 1_454
H(26) O(39) 2.916 3_655
H(26) H(26) 3.532 3_655
H(26) H(96) 3.340 .
H(26) H(105) 2.534 1_454
H(26) H(105) 2.735 3_756
H(26) H(106) 2.537 1_454
H(26) H(106) 3.385 3_756
H(26) H(108) 3.252 1_454
H(26) H(113) 3.123 3_655
H(26) H(114) 3.108 .
H(27) P(4) 3.092 .
H(27) O(10) 2.652 .
H(27) O(12) 3.504 .
H(27) O(13) 2.569 .
H(27) H(87) 2.836 3_756
H(27) H(90) 3.080 3_756
H(27) H(96) 3.448 .
H(27) H(105) 3.132 3_756
H(27) H(114) 2.633 .
H(28) O(10) 3.296 .
H(28) O(15) 3.493 .
H(28) O(17) 2.695 .
H(28) O(30) 2.857 .
H(28) O(36) 2.944 1_454
H(28) H(96) 2.487 .
H(28) H(108) 2.714 1_454
H(28) H(114) 3.304 .
H(29) P(5) 3.179 .
H(29) O(4) 3.432 3_555
H(29) O(10) 2.756 .
H(29) O(15) 2.423 .
H(29) H(87) 3.326 3_756
H(30) P(1) 3.355 3_555
H(30) O(4) 2.049 3_555
H(30) H(87) 2.789 3_756
H(30) H(91) 2.952 .
H(31) P(4) 3.426 .
H(31) O(14) 2.022 .
H(31) O(22) 3.448 3_756
H(31) O(23) 3.133 3_756
H(31) H(61) 3.325 3_756
H(32) P(7) 2.773 3_756
H(32) O(14) 3.487 .
H(32) O(22) 2.059 3_756
H(32) O(23) 2.705 3_756
H(33) O(22) 3.495 3_756
H(33) O(23) 3.264 3_756
H(33) O(49) 2.843 3_656
H(33) C(25) 3.527 3_756
H(33) H(35) 3.233 3_656
H(33) H(36) 3.204 3_656
H(33) H(81) 3.431 3_756
H(33) H(84) 2.806 3_756
H(33) H(86) 3.151 3_756
H(33) H(131) 2.351 3_656
H(33) H(132) 3.151 3_656
H(34) O(14) 3.196 .
H(34) O(16) 3.022 .
H(34) O(49) 3.171 3_656
H(34) H(131) 2.998 3_656
H(34) H(132) 3.038 3_656
H(35) P(7) 3.416 1_455
H(35) O(21) 2.716 1_455
H(35) O(22) 3.391 1_455
H(35) O(49) 3.026 3_656
H(35) H(33) 3.233 3_656
H(35) H(35) 3.437 3_656
H(35) H(36) 3.077 3_656
H(35) H(84) 3.272 1_455
H(35) H(131) 2.353 3_656
H(35) H(132) 3.334 3_656
H(36) O(22) 2.886 3_756
H(36) H(33) 3.204 3_656
H(36) H(35) 3.077 3_656
H(36) H(36) 3.498 3_656
H(36) H(84) 2.868 1_455
H(36) H(131) 3.455 3_656
H(37) P(9) 3.467 1_455
H(37) O(21) 3.461 1_455
H(37) O(26) 3.155 1_455
H(37) O(27) 3.530 1_455
H(38) P(9) 3.527 1_455
H(38) O(21) 3.453 1_455
H(38) O(27) 3.030 1_455
H(38) O(33) 2.960 .
H(38) N(17) 3.357 1_455
H(38) C(25) 3.198 1_455
H(38) H(81) 3.367 1_455
H(38) H(82) 2.854 1_455
H(38) H(83) 3.111 1_455
H(38) H(84) 2.685 1_455
H(38) H(101) 2.944 .
H(39) O(24) 2.887 .
H(39) H(84) 3.548 1_455
H(39) H(101) 3.425 .
H(40) O(24) 3.042 .
H(40) H(101) 3.022 .
H(41) P(4) 3.405 .
H(41) P(5) 3.364 .
H(41) O(11) 3.236 .
H(41) O(14) 2.308 .
H(41) O(16) 2.626 .
H(42) O(16) 2.952 .
H(43) O(11) 3.133 .
H(43) O(16) 3.038 .
H(43) C(24) 3.033 4_454
H(43) H(75) 3.551 4_454
H(43) H(77) 2.445 4_454
H(43) H(78) 2.737 4_454
H(43) H(104) 3.206 4_454
H(44) O(11) 3.465 .
H(44) O(46) 2.605 4_554
H(44) H(77) 3.131 4_454
H(44) H(125) 3.508 4_554
H(44) H(126) 2.499 4_554
H(45) P(2) 3.041 4_655
H(45) O(2) 2.631 4_655
H(45) O(6) 3.045 4_655
H(45) O(7) 3.282 4_655
H(45) H(77) 3.506 4_454
H(45) H(78) 3.543 4_454
H(47) O(2) 3.435 4_655
H(47) O(24) 3.508 .
H(47) C(4) 3.256 4_655
H(47) C(5) 3.409 4_655
H(47) H(13) 2.467 4_655
H(47) H(16) 2.730 4_655
H(48) O(2) 3.220 4_655
H(48) O(9) 3.341 4_655
H(48) O(31) 3.433 4_554
H(48) O(32) 3.115 1_655
H(48) O(46) 2.618 4_554
H(48) H(13) 2.894 4_655
H(48) H(97) 3.115 4_554
H(48) H(100) 2.866 1_655
H(48) H(125) 3.300 4_554
H(48) H(126) 3.016 4_554
H(49) P(8) 3.315 .
H(49) O(24) 2.023 .
H(49) O(32) 3.195 1_655
H(49) H(16) 3.381 4_655
H(49) H(99) 3.570 1_655
H(50) O(24) 3.181 .
H(50) O(32) 2.197 1_655
H(50) O(46) 2.923 4_554
H(50) H(99) 2.883 1_655
H(50) H(100) 2.644 1_655
H(50) H(119) 3.492 1_655
H(50) H(125) 3.478 4_554
H(51) P(4) 3.224 .
H(51) O(12) 3.558 .
H(51) O(14) 1.942 .
H(51) O(46) 3.338 4_554
H(51) H(8) 3.559 1_655
H(52) O(14) 3.249 .
H(52) O(46) 2.012 4_554
H(52) H(8) 3.190 1_655
H(52) H(125) 2.686 4_554
H(52) H(126) 2.558 4_554
H(53) O(32) 3.002 1_655
H(53) O(38) 3.056 1_655
H(53) O(42) 2.807 1_655
H(53) O(46) 2.785 4_554
H(53) H(8) 3.219 1_655
H(53) H(100) 3.578 1_655
H(53) H(111) 3.063 1_655
H(53) H(112) 2.649 1_655
H(53) H(119) 2.576 1_655
H(53) H(120) 3.538 1_655
H(53) H(125) 2.820 4_554
H(53) H(126) 3.596 4_554
H(54) O(14) 3.458 .
H(54) O(28) 2.980 1_655
H(54) O(38) 3.119 1_655
H(54) O(46) 3.538 4_554
H(54) C(2) 3.292 1_655
H(54) C(3) 3.500 1_655
H(54) H(5) 3.159 1_655
H(54) H(6) 2.788 1_655
H(54) H(8) 2.879 1_655
H(54) H(63) 3.031 3_756
H(54) H(91) 3.233 1_655
H(54) H(92) 3.566 1_655
H(54) H(111) 2.872 1_655
H(54) H(112) 3.134 1_655
H(55) O(28) 2.910 1_655
H(55) O(38) 3.592 1_655
H(55) O(42) 3.573 1_655
H(55) O(48) 3.163 3_756
H(55) O(49) 3.255 3_756
H(55) H(91) 3.543 1_655
H(55) H(92) 2.898 1_655
H(55) H(111) 3.073 1_655
H(55) H(112) 3.281 1_655
H(55) H(129) 3.172 3_756
H(55) H(130) 2.930 3_756
H(55) H(132) 3.063 3_756
H(56) P(7) 3.133 3_756
H(56) O(19) 3.116 3_756
H(56) O(22) 2.990 3_756
H(56) O(23) 3.101 3_756
H(56) H(63) 3.370 3_756
H(57) P(7) 3.375 .
H(57) O(19) 2.998 .
H(57) O(22) 2.657 .
H(57) O(22) 3.357 3_756
H(57) O(48) 3.499 3_756
H(57) O(49) 3.435 3_756
H(57) N(12) 3.576 3_756
H(57) C(18) 3.484 3_756
H(57) H(57) 2.678 3_756
H(57) H(60) 2.994 3_756
H(57) H(130) 3.346 3_756
H(57) H(132) 3.483 3_756
H(58) O(19) 3.153 .
H(58) O(21) 3.517 .
H(58) O(22) 3.361 .
H(58) O(24) 3.491 .
H(58) O(32) 2.785 1_655
H(58) O(42) 3.226 1_655
H(58) O(49) 3.470 3_756
H(58) H(99) 3.195 1_655
H(58) H(119) 2.840 1_655
H(58) H(132) 3.116 3_756
H(59) P(8) 3.041 .
H(59) O(19) 2.798 .
H(59) O(22) 3.531 3_756
H(59) O(24) 2.158 .
H(60) P(7) 3.367 3_756
H(60) O(22) 2.108 3_756
H(60) O(24) 3.568 .
H(60) H(57) 2.994 3_756
H(61) P(7) 3.351 .
H(61) O(13) 3.363 3_756
H(61) O(14) 3.546 3_756
H(61) O(23) 1.921 .
H(61) H(31) 3.325 3_756
H(62) P(4) 2.955 3_756
H(62) O(13) 2.003 3_756
H(62) O(14) 3.097 3_756
H(62) O(23) 3.339 .
H(62) H(114) 3.427 3_756
H(63) O(13) 3.340 3_756
H(63) O(28) 2.827 3_656
H(63) H(5) 3.326 3_656
H(63) H(6) 3.161 3_656
H(63) H(54) 3.031 3_756
H(63) H(56) 3.370 3_756
H(63) H(91) 3.170 3_656
H(63) H(92) 3.098 3_656
H(64) O(23) 3.299 .
H(64) O(25) 2.807 .
H(64) O(28) 3.196 3_656
H(64) O(29) 3.425 .
H(64) H(92) 2.999 3_656
H(64) H(93) 2.924 .
H(65) P(1) 3.301 1_656
H(65) O(3) 2.755 1_656
H(65) O(4) 3.389 1_656
H(65) O(5) 3.423 1_656
H(65) O(28) 3.245 3_656
H(65) H(3) 3.309 3_656
H(65) H(6) 3.529 3_656
H(65) H(21) 3.365 1_656
H(65) H(23) 3.137 1_656
H(65) H(91) 3.211 3_656
H(65) H(92) 3.462 3_656
H(66) O(13) 3.030 3_756
H(66) O(35) 2.874 .
H(66) O(39) 2.775 3_756
H(66) H(3) 3.188 3_656
H(66) H(23) 2.788 1_656
H(66) H(105) 2.754 .
H(66) H(114) 2.721 3_756
H(67) O(9) 2.918 1_656
H(67) O(31) 3.409 .
H(67) O(34) 3.322 .
H(67) H(97) 3.017 .
H(67) H(103) 2.927 .
H(68) O(9) 3.441 1_656
H(68) O(34) 2.940 .
H(68) O(35) 3.380 .
H(68) O(36) 2.833 .
H(68) N(5) 3.277 1_656
H(68) H(14) 3.026 1_656
H(68) H(21) 2.911 1_656
H(68) H(22) 2.842 1_656
H(68) H(23) 3.297 1_656
H(68) H(97) 3.359 .
H(68) H(103) 2.899 .
H(68) H(107) 2.755 .
H(68) H(108) 3.372 .
H(69) O(6) 2.745 1_756
H(69) O(34) 3.326 .
H(69) O(35) 2.011 .
H(69) O(36) 3.414 .
H(69) H(105) 2.680 .
H(69) H(106) 2.476 .
H(69) H(107) 3.298 .
H(69) H(108) 3.356 .
H(70) O(6) 2.889 1_756
H(70) O(34) 2.243 .
H(70) O(35) 3.373 .
H(70) O(36) 3.480 .
H(70) H(103) 2.476 .
H(70) H(104) 2.953 .
H(70) H(107) 2.973 .
H(71) P(8) 3.587 .
H(71) P(9) 2.988 .
H(71) O(20) 3.184 .
H(71) O(23) 2.969 .
H(71) O(25) 3.030 .
H(71) O(27) 1.942 .
H(72) P(8) 3.414 .
H(72) O(23) 3.145 .
H(72) O(25) 2.335 .
H(72) O(27) 3.293 .
H(73) O(31) 3.007 .
H(73) O(34) 2.967 .
H(73) O(41) 3.312 .
H(73) H(97) 3.187 .
H(73) H(98) 2.682 .
H(73) H(103) 2.438 .
H(73) H(104) 3.468 .
H(73) H(117) 3.438 .
H(73) H(118) 3.449 .
H(74) O(20) 3.591 .
H(74) O(25) 3.011 .
H(74) O(27) 3.334 .
H(74) O(37) 2.732 .
H(74) O(41) 2.959 .
H(74) H(17) 3.008 4_655
H(74) H(18) 3.311 4_655
H(74) H(98) 3.217 .
H(74) H(117) 2.652 .
H(74) H(118) 2.906 .
H(75) P(5) 2.910 4_655
H(75) O(11) 2.551 4_655
H(75) O(15) 2.806 4_655
H(75) O(16) 3.264 4_655
H(75) O(41) 3.296 .
H(75) H(17) 3.593 4_655
H(75) H(43) 3.551 4_655
H(75) H(98) 3.594 .
H(75) H(117) 3.402 .
H(75) H(118) 2.828 .
H(76) O(11) 3.319 4_655
H(76) O(27) 2.753 .
H(76) O(33) 2.723 1_655
H(76) O(40) 3.092 1_655
H(76) H(17) 3.348 4_655
H(77) O(6) 3.568 1_756
H(77) O(8) 3.565 1_756
H(77) O(11) 3.085 4_655
H(77) O(18) 3.591 4_655
H(77) O(33) 3.242 1_655
H(77) O(45) 3.258 4_655
H(77) C(13) 3.193 4_655
H(77) H(43) 2.445 4_655
H(77) H(44) 3.131 4_655
H(77) H(45) 3.506 4_655
H(77) H(123) 2.958 4_655
H(78) O(6) 2.950 1_756
H(78) O(34) 2.554 .
H(78) O(43) 3.549 4_655
H(78) H(43) 2.737 4_655
H(78) H(45) 3.543 4_655
H(78) H(103) 2.802 .
H(78) H(104) 2.561 .
H(79) P(2) 3.176 1_756
H(79) O(2) 3.495 1_756
H(79) O(6) 2.036 1_756
H(79) O(8) 2.664 1_756
H(79) O(33) 3.517 1_655
H(80) O(6) 3.510 1_756
H(80) O(8) 2.908 1_756
H(80) O(33) 2.097 1_655
H(80) H(101) 2.763 1_655
H(81) P(7) 3.154 .
H(81) O(21) 3.401 .
H(81) O(23) 1.944 .
H(81) O(27) 2.896 .
H(81) H(33) 3.431 3_756
H(81) H(38) 3.367 1_655
H(82) O(23) 3.208 .
H(82) O(27) 2.358 .
H(82) O(33) 2.261 1_655
H(82) H(38) 2.854 1_655
H(82) H(101) 2.953 1_655
H(83) O(8) 3.555 1_756
H(83) O(29) 2.835 1_655
H(83) O(33) 2.705 1_655
H(83) O(48) 2.934 1_655
H(83) H(38) 3.111 1_655
H(83) H(93) 3.566 1_655
H(83) H(101) 2.771 1_655
H(83) H(129) 2.546 1_655
H(83) H(130) 2.851 1_655
H(84) O(23) 3.515 .
H(84) O(48) 2.969 1_655
H(84) O(49) 2.878 1_655
H(84) C(11) 3.339 1_655
H(84) C(12) 3.375 1_655
H(84) H(33) 2.806 3_756
H(84) H(35) 3.272 1_655
H(84) H(36) 2.868 1_655
H(84) H(38) 2.685 1_655
H(84) H(39) 3.548 1_655
H(84) H(129) 3.033 1_655
H(84) H(130) 2.561 1_655
H(84) H(131) 2.688 1_655
H(84) H(132) 3.482 1_655
H(85) O(28) 3.269 3_756
H(85) O(38) 3.106 3_756
H(85) O(48) 3.545 1_655
H(85) O(49) 2.878 1_655
H(85) H(91) 3.359 3_756
H(85) H(92) 3.105 3_756
H(85) H(111) 2.715 3_756
H(85) H(112) 3.024 3_756
H(85) H(129) 3.309 1_655
H(85) H(130) 2.981 1_655
H(85) H(131) 3.381 1_655
H(85) H(132) 2.879 1_655
H(86) P(4) 3.200 3_756
H(86) O(10) 3.181 3_756
H(86) O(13) 2.894 3_756
H(86) O(14) 3.308 3_756
H(86) H(33) 3.151 3_756
H(87) P(1) 3.425 1_756
H(87) O(1) 3.017 1_756
H(87) O(4) 2.822 1_756
H(87) O(13) 3.382 3_756
H(87) O(28) 3.466 3_756
H(87) O(38) 3.476 3_756
H(87) N(6) 3.339 3_756
H(87) C(9) 3.423 3_756
H(87) H(25) 3.309 3_756
H(87) H(27) 2.836 3_756
H(87) H(29) 3.326 3_756
H(87) H(30) 2.789 3_756
H(87) H(91) 3.098 3_756
H(87) H(92) 3.533 3_756
H(87) H(111) 3.190 3_756
H(88) P(1) 3.480 1_756
H(88) P(3) 3.468 1_756
H(88) O(1) 3.043 1_756
H(88) O(3) 3.164 1_756
H(88) O(4) 3.398 1_756
H(88) O(6) 3.431 1_756
H(88) O(8) 2.693 1_756
H(88) O(28) 3.454 3_756
H(88) O(29) 3.110 1_655
H(88) H(91) 3.388 3_756
H(88) H(92) 3.107 3_756
H(89) P(2) 3.008 1_756
H(89) O(1) 2.738 1_756
H(89) O(6) 2.151 1_756
H(89) O(35) 2.545 .
H(89) H(25) 3.545 3_756
H(89) H(105) 3.059 .
H(89) H(106) 2.992 .
H(90) P(4) 3.521 3_756
H(90) O(6) 3.580 1_756
H(90) O(13) 2.192 3_756
H(90) O(35) 2.650 .
H(90) H(27) 3.080 3_756
H(90) H(105) 2.743 .
H(90) H(106) 3.401 .
H(90) H(114) 3.111 3_756
H(91) P(1) 3.200 3_555
H(91) O(3) 3.122 3_555
H(91) O(4) 2.140 3_555
H(91) O(29) 3.421 3_656
H(91) O(38) 2.426 .
H(91) C(2) 3.371 .
H(91) H(2) 3.141 .
H(91) H(6) 2.390 .
H(91) H(9) 3.400 .
H(91) H(30) 2.952 .
H(91) H(54) 3.233 1_455
H(91) H(55) 3.543 1_455
H(91) H(63) 3.170 3_656
H(91) H(65) 3.211 3_656
H(91) H(85) 3.359 3_756
H(91) H(87) 3.098 3_756
H(91) H(88) 3.388 3_756
H(91) H(92) 1.620 .
H(91) H(111) 1.770 .
H(91) H(112) 3.052 .
H(92) O(3) 3.122 3_555
H(92) O(4) 3.336 3_555
H(92) O(28) 0.930 .
H(92) O(29) 1.888 3_656
H(92) O(38) 3.424 .
H(92) O(48) 3.569 3_656
H(92) C(19) 3.462 3_656
H(92) H(54) 3.566 1_455
H(92) H(55) 2.898 1_455
H(92) H(63) 3.098 3_656
H(92) H(64) 2.999 3_656
H(92) H(65) 3.462 3_656
H(92) H(85) 3.105 3_756
H(92) H(87) 3.533 3_756
H(92) H(88) 3.107 3_756
H(92) H(91) 1.620 .
H(92) H(93) 2.232 3_656
H(92) H(111) 2.615 .
H(92) H(129) 2.892 3_656
H(92) H(130) 3.541 3_656
H(93) P(8) 2.813 .
H(93) O(8) 3.213 1_656
H(93) O(19) 3.429 .
H(93) O(24) 3.113 .
H(93) O(25) 1.967 .
H(93) O(28) 3.121 3_656
H(93) O(48) 3.046 .
H(93) H(64) 2.924 .
H(93) H(83) 3.566 1_455
H(93) H(92) 2.232 3_656
H(93) H(128) 3.317 .
H(93) H(129) 2.232 .
H(93) H(130) 3.524 .
H(95) P(2) 2.772 1_655
H(95) O(1) 3.449 1_655
H(95) O(6) 3.118 1_655
H(95) O(7) 1.880 1_655
H(95) O(17) 3.103 .
H(95) O(35) 3.112 1_454
H(95) O(36) 3.320 1_454
H(95) O(39) 3.125 .
H(95) O(50) 3.511 4_554
H(95) H(4) 3.056 1_655
H(95) H(106) 2.271 1_454
H(95) H(108) 2.385 1_454
H(95) H(113) 2.208 .
H(95) H(114) 3.444 .
H(95) H(133) 2.988 4_554
H(96) P(6) 2.810 .
H(96) O(7) 3.160 1_655
H(96) O(12) 3.063 .
H(96) O(17) 1.789 .
H(96) O(18) 3.581 .
H(96) O(36) 2.791 1_454
H(96) O(39) 3.135 .
H(96) C(9) 3.326 .
H(96) H(20) 3.372 .
H(96) H(26) 3.340 .
H(96) H(27) 3.448 .
H(96) H(28) 2.487 .
H(96) H(106) 2.861 1_454
H(96) H(107) 3.354 1_454
H(96) H(108) 1.951 1_454
H(96) H(113) 2.254 .
H(96) H(114) 3.111 .
H(96) H(133) 3.327 4_554
H(97) P(3) 3.132 1_656
H(97) O(9) 1.712 1_656
H(97) O(32) 3.338 4_655
H(97) O(41) 3.235 .
H(97) O(46) 3.434 .
H(97) C(4) 3.437 1_656
H(97) H(13) 2.992 1_656
H(97) H(14) 3.065 1_656
H(97) H(15) 3.513 1_656
H(97) H(48) 3.115 4_555
H(97) H(67) 3.017 .
H(97) H(68) 3.359 .
H(97) H(73) 3.187 .
H(97) H(99) 3.537 4_655
H(97) H(100) 2.403 4_655
H(97) H(125) 3.308 .
H(98) O(9) 2.968 1_656
H(98) O(32) 3.050 4_655
H(98) O(41) 1.795 .
H(98) O(46) 3.044 .
H(98) C(22) 3.364 .
H(98) H(73) 2.682 .
H(98) H(74) 3.217 .
H(98) H(75) 3.594 .
H(98) H(99) 3.362 4_655
H(98) H(100) 2.251 4_655
H(98) H(117) 2.501 .
H(98) H(118) 2.445 .
H(98) H(119) 3.441 4_655
H(98) H(125) 2.518 .
H(98) H(126) 3.368 .
H(99) P(9) 2.819 1_455
H(99) O(20) 2.915 1_455
H(99) O(21) 3.266 1_455
H(99) O(26) 1.875 1_455
H(99) O(31) 2.915 4_454
H(99) O(42) 3.033 .
H(99) O(43) 3.403 .
H(99) C(5) 3.517 4_555
H(99) H(15) 2.823 4_555
H(99) H(16) 3.295 4_555
H(99) H(49) 3.570 1_455
H(99) H(50) 2.883 1_455
H(99) H(58) 3.195 1_455
H(99) H(97) 3.537 4_454
H(99) H(98) 3.362 4_454
H(99) H(119) 2.131 .
H(99) H(120) 3.362 .
H(100) O(26) 2.985 1_455
H(100) O(31) 1.833 4_454
H(100) O(41) 3.420 4_454
H(100) O(42) 3.277 .
H(100) O(46) 3.086 4_454
H(100) N(10) 3.393 1_455
H(100) C(15) 3.468 1_455
H(100) H(15) 3.021 4_555
H(100) H(16) 3.514 4_555
H(100) H(48) 2.866 1_455
H(100) H(50) 2.644 1_455
H(100) H(53) 3.578 1_455
H(100) H(97) 2.403 4_454
H(100) H(98) 2.251 4_454
H(100) H(103) 3.074 4_454
H(100) H(119) 2.331 .
H(100) H(120) 3.533 .
H(100) H(125) 3.000 4_454
H(101) O(29) 3.530 .
H(101) O(45) 3.258 4_555
H(101) O(47) 1.964 .
H(101) N(8) 3.546 .
H(101) C(25) 3.543 1_455
H(101) H(38) 2.944 .
H(101) H(39) 3.425 .
H(101) H(40) 3.022 .
H(101) H(80) 2.763 1_455
H(101) H(82) 2.953 1_455
H(101) H(83) 2.771 1_455
H(101) H(123) 3.057 4_555
H(101) H(127) 2.537 .
H(101) H(128) 2.375 .
H(101) H(129) 3.481 .
H(103) O(43) 3.069 4_655
H(103) O(44) 3.357 4_655
H(103) N(14) 3.207 .
H(103) C(21) 3.172 .
H(103) C(22) 3.365 .
H(103) H(14) 3.581 1_656
H(103) H(15) 3.463 1_656
H(103) H(67) 2.927 .
H(103) H(68) 2.899 .
H(103) H(70) 2.476 .
H(103) H(73) 2.438 .
H(103) H(78) 2.802 .
H(103) H(100) 3.074 4_655
H(104) O(26) 3.322 4_555
H(104) O(43) 1.850 4_655
H(104) O(44) 1.919 4_655
H(104) C(24) 3.519 .
H(104) H(43) 3.206 4_655
H(104) H(70) 2.953 .
H(104) H(73) 3.468 .
H(104) H(78) 2.561 .
H(105) O(13) 3.169 3_756
H(105) O(30) 3.461 1_656
H(105) O(39) 1.855 3_756
H(105) N(14) 3.529 .
H(105) N(18) 3.345 .
H(105) C(8) 3.396 1_656
H(105) C(8) 3.122 3_756
H(105) H(23) 2.979 1_656
H(105) H(25) 2.725 3_756
H(105) H(26) 2.534 1_656
H(105) H(26) 2.735 3_756
H(105) H(27) 3.132 3_756
H(105) H(66) 2.754 .
H(105) H(69) 2.680 .
H(105) H(89) 3.059 .
H(105) H(90) 2.743 .
H(105) H(113) 3.463 1_656
H(105) H(113) 2.495 3_756
H(105) H(114) 1.993 3_756
H(106) P(2) 3.446 1_756
H(106) O(1) 3.529 1_756
H(106) O(6) 3.041 1_756
H(106) O(7) 3.511 1_756
H(106) O(30) 2.046 1_656
H(106) O(39) 3.478 1_656
H(106) O(39) 3.314 3_756
H(106) N(14) 3.366 .
H(106) C(8) 3.448 1_656
H(106) H(22) 3.579 1_656
H(106) H(23) 3.519 1_656
H(106) H(25) 2.989 3_756
H(106) H(26) 2.537 1_656
H(106) H(26) 3.385 3_756
H(106) H(69) 2.476 .
H(106) H(89) 2.992 .
H(106) H(90) 3.401 .
H(106) H(95) 2.271 1_656
H(106) H(96) 2.861 1_656
H(106) H(113) 2.687 1_656
H(106) H(114) 3.540 3_756
H(107) O(30) 3.387 1_656
H(107) O(44) 3.388 4_655
H(107) N(4) 3.527 1_656
H(107) N(14) 3.439 .
H(107) C(21) 3.489 .
H(107) H(14) 2.981 1_656
H(107) H(15) 2.963 1_656
H(107) H(20) 2.656 1_656
H(107) H(22) 2.737 1_656
H(107) H(68) 2.755 .
H(107) H(69) 3.298 .
H(107) H(70) 2.973 .
H(107) H(96) 3.354 1_656
H(108) O(17) 2.946 1_656
H(108) O(30) 1.938 1_656
H(108) N(4) 3.406 1_656
H(108) N(5) 3.387 1_656
H(108) C(9) 3.567 1_656
H(108) H(20) 2.503 1_656
H(108) H(22) 2.489 1_656
H(108) H(26) 3.252 1_656
H(108) H(28) 2.714 1_656
H(108) H(68) 3.372 .
H(108) H(69) 3.356 .
H(108) H(95) 2.385 1_656
H(108) H(96) 1.951 1_656
H(108) H(113) 3.538 1_656
H(109) O(25) 3.410 .
H(109) O(41) 3.060 .
H(109) O(45) 1.877 4_555
H(109) O(46) 3.411 .
H(109) O(47) 3.350 .
H(109) O(50) 3.590 .
H(109) H(7) 3.526 4_655
H(109) H(10) 3.492 4_655
H(109) H(18) 3.143 4_655
H(109) H(117) 2.488 .
H(109) H(118) 3.567 .
H(109) H(123) 2.419 4_555
H(109) H(125) 3.116 .
H(109) H(126) 2.684 .
H(109) H(127) 3.210 .
H(109) H(128) 2.946 .
H(111) O(4) 3.331 3_555
H(111) O(28) 1.970 .
H(111) O(42) 3.074 .
H(111) C(16) 3.339 1_455
H(111) C(26) 3.555 3_756
H(111) H(53) 3.063 1_455
H(111) H(54) 2.872 1_455
H(111) H(55) 3.073 1_455
H(111) H(85) 2.715 3_756
H(111) H(87) 3.190 3_756
H(111) H(91) 1.770 .
H(111) H(92) 2.615 .
H(111) H(120) 3.344 .
H(111) H(132) 3.456 3_656
H(112) P(5) 3.532 .
H(112) O(10) 3.574 .
H(112) O(15) 3.236 .
H(112) O(16) 3.481 .
H(112) O(28) 3.177 .
H(112) O(42) 1.912 .
H(112) O(49) 3.593 3_656
H(112) C(16) 3.283 1_455
H(112) H(53) 2.649 1_455
H(112) H(54) 3.134 1_455
H(112) H(55) 3.281 1_455
H(112) H(85) 3.024 3_756
H(112) H(91) 3.052 .
H(112) H(118) 3.516 4_454
H(112) H(119) 2.573 .
H(112) H(120) 2.121 .
H(112) H(132) 2.843 3_656
H(113) O(12) 3.335 .
H(113) O(13) 3.288 .
H(113) O(30) 1.845 .
H(113) O(35) 3.388 1_454
H(113) O(35) 3.415 3_756
H(113) C(1) 3.516 1_655
H(113) C(8) 3.566 3_655
H(113) H(3) 3.023 1_655
H(113) H(4) 3.175 1_655
H(113) H(5) 3.545 1_655
H(113) H(23) 3.222 3_655
H(113) H(25) 3.298 3_655
H(113) H(26) 3.123 3_655
H(113) H(95) 2.208 .
H(113) H(96) 2.254 .
H(113) H(105) 3.463 1_454
H(113) H(105) 2.495 3_756
H(113) H(106) 2.687 1_454
H(113) H(108) 3.538 1_454
H(113) H(114) 1.379 .
H(114) P(4) 2.956 .
H(114) O(12) 2.846 .
H(114) O(13) 2.004 .
H(114) O(30) 3.024 .
H(114) O(35) 2.835 3_756
H(114) O(39) 0.815 .
H(114) C(8) 3.540 .
H(114) C(9) 3.283 .
H(114) H(3) 3.089 1_655
H(114) H(5) 3.119 1_655
H(114) H(23) 3.300 3_655
H(114) H(25) 3.599 .
H(114) H(26) 3.108 .
H(114) H(27) 2.633 .
H(114) H(28) 3.304 .
H(114) H(62) 3.427 3_756
H(114) H(66) 2.721 3_756
H(114) H(90) 3.111 3_756
H(114) H(95) 3.444 .
H(114) H(96) 3.111 .
H(114) H(105) 1.993 3_756
H(114) H(106) 3.540 3_756
H(114) H(113) 1.379 .
H(117) O(15) 2.847 4_655
H(117) O(31) 3.460 .
H(117) O(37) 2.004 .
H(117) N(2) 2.891 4_655
H(117) C(3) 3.466 4_655
H(117) C(6) 3.096 4_655
H(117) C(22) 3.418 .
H(117) H(7) 3.579 4_655
H(117) H(8) 3.240 4_655
H(117) H(9) 3.101 4_655
H(117) H(10) 2.031 4_655
H(117) H(17) 3.205 4_655
H(117) H(18) 2.285 4_655
H(117) H(19) 3.292 4_655
H(117) H(73) 3.438 .
H(117) H(74) 2.652 .
H(117) H(75) 3.402 .
H(117) H(98) 2.501 .
H(117) H(109) 2.488 .
H(118) P(5) 3.033 4_655
H(118) O(15) 1.916 4_655
H(118) O(16) 3.387 4_655
H(118) O(31) 3.400 .
H(118) O(37) 3.062 .
H(118) N(2) 2.957 4_655
H(118) N(4) 3.522 4_655
H(118) C(6) 3.405 4_655
H(118) C(22) 3.462 .
H(118) C(23) 3.565 .
H(118) H(8) 3.576 4_655
H(118) H(9) 2.862 4_655
H(118) H(10) 2.227 4_655
H(118) H(17) 3.414 4_655
H(118) H(18) 2.815 4_655
H(118) H(19) 2.958 4_655
H(118) H(73) 3.449 .
H(118) H(74) 2.906 .
H(118) H(75) 2.828 .
H(118) H(98) 2.445 .
H(118) H(109) 3.567 .
H(118) H(112) 3.516 4_655
H(118) H(120) 3.434 4_655
H(119) O(16) 3.172 .
H(119) O(26) 3.318 1_455
H(119) O(32) 1.816 .
H(119) O(38) 3.414 .
H(119) O(41) 3.551 4_454
H(119) O(49) 3.369 3_656
H(119) C(16) 3.514 1_455
H(119) H(50) 3.492 1_455
H(119) H(53) 2.576 1_455
H(119) H(58) 2.840 1_455
H(119) H(98) 3.441 4_454
H(119) H(99) 2.131 .
H(119) H(100) 2.331 .
H(119) H(112) 2.573 .
H(119) H(125) 3.396 4_454
H(119) H(132) 2.504 3_656
H(120) P(5) 2.792 .
H(120) O(10) 3.380 .
H(120) O(15) 3.189 .
H(120) O(16) 1.887 .
H(120) O(32) 3.237 .
H(120) O(38) 2.916 .
H(120) O(49) 3.215 3_656
H(120) H(53) 3.538 1_455
H(120) H(99) 3.362 .
H(120) H(100) 3.533 .
H(120) H(111) 3.344 .
H(120) H(112) 2.121 .
H(120) H(118) 3.434 4_454
H(120) H(132) 2.356 3_656
H(123) P(6) 3.156 .
H(123) O(8) 3.509 4_655
H(123) O(11) 3.550 .
H(123) O(18) 1.825 .
H(123) O(33) 3.190 4_554
H(123) O(37) 3.365 4_554
H(123) O(46) 3.145 4_554
H(123) O(50) 3.444 4_554
H(123) H(7) 3.469 1_655
H(123) H(8) 3.574 1_655
H(123) H(77) 2.958 4_454
H(123) H(101) 3.057 4_554
H(123) H(109) 2.419 4_554
H(123) H(125) 3.459 4_554
H(123) H(126) 2.214 4_554
H(123) H(127) 3.447 4_554
H(125) O(31) 3.080 .
H(125) O(32) 3.246 4_655
H(125) O(37) 3.381 .
H(125) O(45) 3.034 4_555
H(125) N(2) 3.500 4_655
H(125) N(11) 3.462 4_555
H(125) C(3) 3.220 4_655
H(125) C(16) 3.466 4_555
H(125) H(7) 3.556 4_655
H(125) H(8) 2.379 4_655
H(125) H(9) 3.445 4_655
H(125) H(10) 3.124 4_655
H(125) H(44) 3.508 4_555
H(125) H(48) 3.300 4_555
H(125) H(50) 3.478 4_555
H(125) H(52) 2.686 4_555
H(125) H(53) 2.820 4_555
H(125) H(97) 3.308 .
H(125) H(98) 2.518 .
H(125) H(100) 3.000 4_655
H(125) H(109) 3.116 .
H(125) H(119) 3.396 4_655
H(125) H(123) 3.459 4_555
H(126) O(18) 3.264 4_555
H(126) O(37) 3.314 .
H(126) O(45) 1.872 4_555
H(126) N(11) 3.447 4_555
H(126) C(3) 3.411 4_655
H(126) C(13) 3.472 4_555
H(126) H(7) 3.433 4_655
H(126) H(8) 2.578 4_655
H(126) H(44) 2.499 4_555
H(126) H(48) 3.016 4_555
H(126) H(52) 2.558 4_555
H(126) H(53) 3.596 4_555
H(126) H(98) 3.368 .
H(126) H(109) 2.684 .
H(126) H(123) 2.214 4_555
H(127) O(18) 3.596 4_555
H(127) O(24) 3.229 .
H(127) O(33) 3.266 .
H(127) O(37) 3.574 .
H(127) O(40) 3.438 .
H(127) H(12) 3.588 4_655
H(127) H(16) 3.452 4_655
H(127) H(101) 2.537 .
H(127) H(109) 3.210 .
H(127) H(123) 3.447 4_555
H(128) P(8) 2.965 .
H(128) O(24) 1.882 .
H(128) O(25) 3.310 .
H(128) O(29) 3.546 .
H(128) O(33) 3.311 .
H(128) O(37) 3.124 .
H(128) H(16) 3.434 4_655
H(128) H(93) 3.317 .
H(128) H(101) 2.375 .
H(128) H(109) 2.946 .
H(129) P(8) 3.466 .
H(129) O(19) 3.577 .
H(129) O(24) 2.982 .
H(129) O(25) 3.563 .
H(129) O(29) 1.981 .
H(129) C(25) 3.185 1_455
H(129) H(55) 3.172 3_756
H(129) H(83) 2.546 1_455
H(129) H(84) 3.033 1_455
H(129) H(85) 3.309 1_455
H(129) H(92) 2.892 3_656
H(129) H(93) 2.232 .
H(129) H(101) 3.481 .
H(130) O(22) 3.158 3_756
H(130) O(29) 3.195 .
H(130) C(25) 3.078 1_455
H(130) C(26) 3.533 1_455
H(130) H(55) 2.930 3_756
H(130) H(57) 3.346 3_756
H(130) H(83) 2.851 1_455
H(130) H(84) 2.561 1_455
H(130) H(85) 2.981 1_455
H(130) H(92) 3.541 3_656
H(130) H(93) 3.524 .
H(131) P(7) 3.512 3_756
H(131) O(21) 3.336 3_756
H(131) O(22) 2.554 3_756
H(131) O(42) 3.554 3_656
H(131) C(10) 2.910 3_656
H(131) C(11) 3.021 3_656
H(131) C(25) 3.564 1_455
H(131) H(33) 2.351 3_656
H(131) H(34) 2.998 3_656
H(131) H(35) 2.353 3_656
H(131) H(36) 3.455 3_656
H(131) H(84) 2.688 1_455
H(131) H(85) 3.381 1_455
H(132) O(21) 3.468 3_756
H(132) O(22) 3.303 3_756
H(132) O(38) 3.585 3_656
H(132) O(42) 1.884 3_656
H(132) C(10) 3.483 3_656
H(132) C(18) 3.598 3_756
H(132) H(33) 3.151 3_656
H(132) H(34) 3.038 3_656
H(132) H(35) 3.334 3_656
H(132) H(55) 3.063 3_756
H(132) H(57) 3.483 3_756
H(132) H(58) 3.116 3_756
H(132) H(84) 3.482 1_455
H(132) H(85) 2.879 1_455
H(132) H(111) 3.456 3_656
H(132) H(112) 2.843 3_656
H(132) H(119) 2.504 3_656
H(132) H(120) 2.356 3_656
H(133) O(7) 2.398 4_655
H(133) O(17) 3.597 4_555
H(133) O(18) 3.129 4_555
H(133) O(30) 3.540 4_555
H(133) O(40) 3.112 .
H(133) H(7) 3.315 4_655
H(133) H(11) 3.572 4_655
H(133) H(12) 2.994 4_655
H(133) H(95) 2.988 4_555
H(133) H(96) 3.327 4_555

loop_
_geom_hbond_atom_site_label_D
_geom_hbond_atom_site_label_H
_geom_hbond_atom_site_label_A
_geom_hbond_site_symmetry_A
_geom_hbond_distance_DA
_geom_hbond_distance_DH
_geom_hbond_distance_HA
_geom_hbond_angle_DHA
_geom_hbond_publ_flag
O(28) H(91) O(38) . 2.741(5) 0.814 2.426 104 no
O(28) H(91) O(4) 3_555 2.849(4) 0.814 2.140 146 no
O(28) H(92) O(29) 3_656 2.814(4) 0.930 1.888 174 no
O(29) H(93) O(25) . 2.785(4) 0.824 1.967 172 no
O(30) H(95) O(7) 1_655 2.706(4) 0.826 1.880 178 no
O(30) H(96) O(17) . 2.708(4) 0.919 1.789 179 no
O(31) H(97) O(9) 1_656 2.626(5) 0.938 1.712 164 no
O(31) H(98) O(41) . 2.754(5) 0.976 1.795 167 no
O(32) H(99) O(26) 1_455 2.792(4) 0.930 1.875 168 no
O(32) H(100) O(31) 4_454 2.766(4) 0.953 1.833 166 no
O(33) H(101) O(47) . 2.802(5) 0.946 1.964 146 no
O(34) H(103) O(31) . 2.719(4) 0.945 1.827 156 no
O(34) H(104) O(43) 4_655 2.802(5) 0.968 1.850 167 no
O(35) H(105) O(39) 3_756 2.734(4) 0.926 1.855 158 no
O(35) H(106) O(30) 1_656 2.926(4) 0.880 2.046 178 no
O(36) H(107) O(34) . 2.692(4) 0.947 1.775 162 no
O(36) H(108) O(30) 1_656 2.863(4) 0.939 1.938 168 no
O(37) H(109) O(45) 4_555 2.811(5) 0.960 1.877 163 no
O(38) H(111) O(28) . 2.741(4) 0.812 1.970 158 no
O(38) H(112) O(42) . 2.787(4) 0.878 1.912 174 no
O(39) H(113) O(30) . 2.814(4) 0.975 1.845 172 no
O(39) H(114) O(13) . 2.794(4) 0.815 2.004 163 no
O(41) H(117) O(37) . 2.713(5) 0.927 2.004 132 no
O(41) H(118) O(15) 4_655 2.752(4) 0.865 1.916 162 no
O(42) H(119) O(32) . 2.786(5) 0.973 1.816 174 no
O(42) H(120) O(16) . 2.750(4) 0.866 1.887 174 no
O(45) H(123) O(18) . 2.764(4) 0.969 1.825 162 no
O(46) H(125) O(41) . 2.868(5) 0.920 1.989 159 no
O(46) H(126) O(45) 4_555 2.781(5) 0.946 1.872 160 no
O(47) H(127) O(50) . 2.792(5) 0.927 1.875 169 no
O(47) H(128) O(24) . 2.700(5) 0.970 1.882 140 no
O(48) H(129) O(29) . 2.851(4) 0.872 1.981 175 no
O(48) H(130) O(49) . 2.758(4) 0.828 1.950 165 no
O(49) H(132) O(42) 3_656 2.791(4) 0.908 1.884 177 no
O(50) H(133) O(7) 4_655 2.818(4) 0.983 2.398 105 no
N(1) H(1) O(5) . 2.866(5) 0.920 2.029 151 no
N(1) H(2) O(4) 3_555 2.874(4) 0.920 1.955 178 no
N(2) H(9) O(38) . 2.855(4) 0.920 1.942 172 no
N(2) H(10) O(41) 4_454 3.251(5) 0.920 2.524 136 no
N(3) H(11) O(5) . 3.023(5) 0.920 2.268 139 no
N(3) H(12) O(50) 4_454 3.102(5) 0.920 2.290 147 no
N(4) H(19) O(15) . 2.904(4) 0.920 2.025 160 no
N(4) H(20) O(36) 1_454 2.950(5) 0.920 2.038 171 no
N(5) H(21) O(5) . 2.798(4) 0.920 2.014 142 no
N(5) H(22) O(36) 1_454 2.893(5) 0.920 1.977 174 no
N(6) H(29) O(15) . 3.216(4) 0.920 2.423 144 no
N(6) H(29) O(38) . 2.987(5) 0.920 2.356 126 no
N(6) H(30) O(4) 3_555 2.959(4) 0.920 2.049 170 no
N(7) H(31) O(14) . 2.868(4) 0.920 2.022 152 no
N(7) H(32) O(22) 3_756 2.964(4) 0.920 2.059 168 no
N(8) H(39) O(48) . 2.901(4) 0.920 1.989 171 no
N(8) H(40) O(47) . 2.923(5) 0.920 2.100 148 no
N(9) H(41) O(14) . 3.157(4) 0.920 2.308 153 no
N(9) H(42) O(43) . 2.962(5) 0.920 2.228 136 no
N(10) H(49) O(24) . 2.918(5) 0.920 2.023 164 no
N(10) H(50) O(32) 1_655 3.031(5) 0.920 2.197 150 no
N(11) H(51) O(14) . 2.846(4) 0.920 1.942 167 no
N(11) H(52) O(46) 4_554 2.884(5) 0.920 2.012 158 no
N(12) H(59) O(24) . 3.049(4) 0.920 2.158 163 no
N(12) H(59) O(48) . 3.038(5) 0.920 2.574 112 no
N(12) H(60) O(22) 3_756 2.994(4) 0.920 2.108 162 no
N(13) H(61) O(23) . 2.817(4) 0.920 1.921 164 no
N(13) H(62) O(13) 3_756 2.911(4) 0.920 2.003 169 no
N(14) H(69) O(35) . 2.916(4) 0.920 2.011 168 no
N(14) H(70) O(34) . 3.037(5) 0.920 2.243 144 no
N(15) H(71) O(27) . 2.846(5) 0.920 1.942 167 no
N(15) H(72) O(25) . 3.034(4) 0.920 2.335 133 no
N(16) H(79) O(6) 1_756 2.854(4) 0.920 2.036 147 no
N(16) H(80) O(33) 1_655 2.964(5) 0.920 2.097 157 no
N(17) H(81) O(23) . 2.850(4) 0.920 1.944 168 no
N(17) H(82) O(27) . 3.039(4) 0.920 2.358 131 no
N(17) H(82) O(33) 1_655 3.051(5) 0.920 2.261 144 no
N(18) H(89) O(6) 1_756 3.014(4) 0.920 2.151 156 no
N(18) H(89) O(35) . 3.024(5) 0.920 2.545 113 no
N(18) H(90) O(13) 3_756 3.059(4) 0.920 2.192 157 no

loop_
_cod_changelog_entry_id
_cod_changelog_entry_author
_cod_changelog_entry_date
_cod_changelog_entry_text
1 'Vaitkus, Antanas' 2022-05-09T05:05:00+03:00
;
 Replaced the '&#x0080;' sequence with a backslash symbol ('\')
 in multiple data values.
;
